data_2234248
loop_
_publ_author_name
'Dinake, Pogisego'
'Prokhorova, Polina E.'
'Talanov, Vladimir S.'
'Butcher, Ray J.'
'Talanova, Galina G.'

_publ_section_title
;
 Aqua(\m-cone-26,28-dibutoxy-25,27-bis{<i>N</i>-[5-(dimethylamino)naphthalene-1-sulfonyl]carbamoylmethoxy}-5,11,17,23-tetrakis(1,1-dimethylethyl)calix[4]arene(2{-}))disodium
 acetonitrile tetrasolvate
;
_journal_coeditor_code HG5188
_journal_issue 4
_journal_name_full 'Acta Crystallographica Section E'
_journal_page_first m460
_journal_page_last m461
_journal_paper_doi 10.1107/S1600536812010768
_journal_volume 68
_journal_year 2012
_chemical_formula_iupac '[Na2 (C80 H98 N4 O10 S2) (H2 O)], 4(C2 H3 N)'
_chemical_formula_moiety 'C80 H98 N4 O10 S2, Na2, H2 O, 4(C2 H3 N)'
_chemical_formula_sum 'C88 H112 N8 Na2 O11 S2'
_chemical_formula_weight 1567.96
_chemical_name_systematic
;
Aqua(\m-cone-26,28-dibutoxy-25,27-bis{<i>N</i>-[5-(dimethylamino)naphthalene-
1-sulfonyl]carbamoylmethoxy}-5,11,17,23-tetrakis(1,1-
dimethylethyl)calix[4]arene(2-))disodium  acetonitrile tetrasolvate
;
_space_group_IT_number 2
_symmetry_cell_setting triclinic
_symmetry_space_group_name_Hall '-P 1'
_symmetry_space_group_name_H-M 'P -1'
_atom_sites_solution_hydrogens geom
_atom_sites_solution_primary direct
_atom_sites_solution_secondary difmap
_audit_creation_method SHELXL-97
_cell_angle_alpha 81.799(2)
_cell_angle_beta 87.108(2)
_cell_angle_gamma 64.007(2)
_cell_formula_units_Z 4
_cell_length_a 18.9264(3)
_cell_length_b 19.3850(5)
_cell_length_c 26.0062(7)
_cell_measurement_reflns_used 19166
_cell_measurement_temperature 123(2)
_cell_measurement_theta_max 75.5470
_cell_measurement_theta_min 2.7362
_cell_volume 8487.8(4)
_computing_cell_refinement
;
CrysAlis PRO (Oxford Diffraction, 2007)
;
_computing_data_collection
;
CrysAlis PRO (Oxford Diffraction, 2007)
;
_computing_data_reduction
;
CrysAlis PRO (Oxford Diffraction, 2007)
;
_computing_molecular_graphics 'PLATON (Spek, 2009)'
_computing_publication_material 'SHELXTL (Sheldrick, 2008)'
_computing_structure_refinement 'SHELXL97 (Sheldrick, 2008)'
_computing_structure_solution 'SHELXS97 (Sheldrick, 2008)'
_diffrn_ambient_temperature 123(2)
_diffrn_detector_area_resol_mean 10.5081
_diffrn_measured_fraction_theta_full 0.996
_diffrn_measured_fraction_theta_max 0.968
_diffrn_measurement_device_type 'Oxford Diffraction Xcalibur Ruby Gemini'
_diffrn_measurement_method '\w scans'
_diffrn_radiation_monochromator graphite
_diffrn_radiation_source 'Enhance (Cu) X-ray Source'
_diffrn_radiation_type CuK\a
_diffrn_radiation_wavelength 1.54178
_diffrn_reflns_av_R_equivalents 0.0400
_diffrn_reflns_av_sigmaI/netI 0.0511
_diffrn_reflns_limit_h_max 23
_diffrn_reflns_limit_h_min -15
_diffrn_reflns_limit_k_max 24
_diffrn_reflns_limit_k_min -23
_diffrn_reflns_limit_l_max 32
_diffrn_reflns_limit_l_min -31
_diffrn_reflns_number 65382
_diffrn_reflns_theta_full 67.50
_diffrn_reflns_theta_max 75.72
_diffrn_reflns_theta_min 2.74
_exptl_absorpt_coefficient_mu 1.175
_exptl_absorpt_correction_T_max 0.925
_exptl_absorpt_correction_T_min 0.527
_exptl_absorpt_correction_type analytical
_exptl_absorpt_process_details
;
(CrysAlis PRO; Oxford Diffraction, 2007)
;
_exptl_crystal_colour colorless
_exptl_crystal_density_diffrn 1.227
_exptl_crystal_density_method 'not measured'
_exptl_crystal_description plate
_exptl_crystal_F_000 3176
_exptl_crystal_size_max 0.8170
_exptl_crystal_size_mid 0.2463
_exptl_crystal_size_min 0.0689
_platon_squeeze_details
;
equated to 2(CH~3~CN) molecules per molecule of complex.
;
_refine_diff_density_max 1.535
_refine_diff_density_min -0.921
_refine_ls_extinction_method none
_refine_ls_goodness_of_fit_ref 1.076
_refine_ls_hydrogen_treatment constr
_refine_ls_matrix_type full
_refine_ls_number_parameters 1908
_refine_ls_number_reflns 34199
_refine_ls_number_restraints 38
_refine_ls_restrained_S_all 1.082
_refine_ls_R_factor_all 0.0958
_refine_ls_R_factor_gt 0.0802
_refine_ls_shift/su_max 0.001
_refine_ls_shift/su_mean 0.000
_refine_ls_structure_factor_coef Fsqd
_refine_ls_weighting_details 'calc w=1/[\s^2^(Fo^2^)+(0.1615P)^2^+2.9659P] where P=(Fo^2^+2Fc^2^)/3'
_refine_ls_weighting_scheme calc
_refine_ls_wR_factor_gt 0.2354
_refine_ls_wR_factor_ref 0.2526
_reflns_number_gt 26391
_reflns_number_total 34199
_reflns_threshold_expression I>2sigma(I)
_cod_data_source_file hg5188.cif
_cod_data_source_block I
_cod_original_cell_volume 8487.8(3)
_cod_database_code 2234248
_cod_database_fobs_code 2234248

loop_
_symmetry_equiv_pos_as_xyz
'x, y, z'
'-x, -y, -z'

loop_
_atom_site_type_symbol
_atom_site_label
_atom_site_fract_x
_atom_site_fract_y
_atom_site_fract_z
_atom_site_U_iso_or_equiv
_atom_site_adp_type
_atom_site_calc_flag
_atom_site_refinement_flags
_atom_site_occupancy
_atom_site_symmetry_multiplicity
S S1A 0.51353(4) 0.61647(3) 0.36288(2) 0.03841(13) Uani d . 1 1
S S2A 0.44161(4) 0.96872(3) 0.38756(2) 0.03441(12) Uani d . 1 1
Na Na1A 0.33272(5) 0.87110(5) 0.24731(4) 0.03182(19) Uani d . 1 1
Na Na2A 0.47429(3) 0.79912(5) 0.35234(4) 0.0384(2) Uani d D 1 1
O O1A 0.31408(9) 0.76703(8) 0.22503(6) 0.0288(3) Uani d D 1 1
O O2A 0.21297(10) 0.90401(10) 0.29489(7) 0.0350(4) Uani d D 1 1
O O3A 0.27596(9) 1.00639(8) 0.23513(6) 0.0285(3) Uani d D 1 1
O O4A 0.38475(9) 0.87190(10) 0.16306(7) 0.0357(4) Uani d D 1 1
O O5A 0.41757(10) 0.75671(9) 0.29278(7) 0.0367(4) Uani d . 1 1
O O6A 0.59331(12) 0.59701(13) 0.34715(9) 0.0534(5) Uani d . 1 1
O O7A 0.47953(13) 0.68057(11) 0.39304(8) 0.0492(5) Uani d . 1 1
O O8A 0.39788(9) 0.91474(9) 0.29900(7) 0.0327(3) Uani d . 1 1
O O9A 0.51710(11) 0.96324(12) 0.36985(7) 0.0452(4) Uani d . 1 1
O O10A 0.44125(13) 0.89548(11) 0.40937(7) 0.0460(5) Uani d . 1 1
O O1W 0.59359(5) 0.80068(18) 0.34534(10) 0.1235(15) Uani d D 1 1
H H1W1 0.6265 0.7559 0.3344 0.185 Uiso d RD 1 1
H H1W2 0.6147 0.7871 0.3760 0.185 Uiso d RD 1 1
N N1A 0.45908(13) 0.62449(11) 0.31496(8) 0.0374(5) Uani d . 1 1
N N2A 0.38431(17) 0.39210(16) 0.50674(10) 0.0546(6) Uani d . 1 1
N N3A 0.37469(13) 1.01864(11) 0.34416(8) 0.0358(4) Uani d . 1 1
N N4A 0.23365(19) 1.1513(3) 0.57481(13) 0.0805(11) Uani d . 1 1
C C1A 0.25576(13) 0.76883(12) 0.19343(9) 0.0286(4) Uani d . 1 1
C C2A 0.27076(13) 0.76422(12) 0.14043(9) 0.0301(5) Uani d . 1 1
C C3A 0.21364(14) 0.76213(14) 0.10967(10) 0.0354(5) Uani d . 1 1
H H3AA 0.2238 0.7571 0.0739 0.042 Uiso calc R 1 1
C C4A 0.14182(14) 0.76725(14) 0.12987(11) 0.0370(5) Uani d . 1 1
C C5A 0.12821(14) 0.77527(14) 0.18229(11) 0.0363(5) Uani d . 1 1
H H5AA 0.0793 0.7800 0.1965 0.044 Uiso calc R 1 1
C C6A 0.18451(13) 0.77656(12) 0.21464(10) 0.0307(5) Uani d . 1 1
C C7A 0.08024(16) 0.76607(17) 0.09425(13) 0.0478(7) Uani d . 1 1
C C8A 0.1171(2) 0.6949(2) 0.06615(18) 0.0767(12) Uani d . 1 1
H H8AA 0.1613 0.6963 0.0454 0.115 Uiso calc R 1 1
H H8AB 0.0778 0.6946 0.0433 0.115 Uiso calc R 1 1
H H8AC 0.1361 0.6481 0.0917 0.115 Uiso calc R 1 1
C C9A 0.0533(3) 0.8376(2) 0.0540(2) 0.0977(15) Uani d . 1 1
H H9AA 0.0263 0.8840 0.0713 0.147 Uiso calc R 1 1
H H9AB 0.0172 0.8356 0.0291 0.147 Uiso calc R 1 1
H H9AC 0.0990 0.8395 0.0356 0.147 Uiso calc R 1 1
C C10A 0.0090(2) 0.7659(4) 0.1239(2) 0.0999(15) Uani d . 1 1
H H10A -0.0158 0.8123 0.1413 0.150 Uiso calc R 1 1
H H10B 0.0257 0.7196 0.1499 0.150 Uiso calc R 1 1
H H10C -0.0287 0.7655 0.0996 0.150 Uiso calc R 1 1
C C11A 0.16477(14) 0.78942(13) 0.27093(10) 0.0334(5) Uani d . 1 1
H H11A 0.1400 0.7561 0.2869 0.040 Uiso calc R 1 1
H H11B 0.2133 0.7759 0.2909 0.040 Uiso calc R 1 1
C C12A 0.10853(14) 0.87415(14) 0.27209(10) 0.0335(5) Uani d . 1 1
C C13A 0.02936(14) 0.90019(15) 0.26012(10) 0.0369(5) Uani d . 1 1
H H13A 0.0100 0.8631 0.2576 0.044 Uiso calc R 1 1
C C14A -0.02267(14) 0.97858(16) 0.25176(11) 0.0394(6) Uani d . 1 1
C C15A 0.00718(15) 1.03149(15) 0.25570(12) 0.0408(6) Uani d . 1 1
H H15A -0.0268 1.0852 0.2487 0.049 Uiso calc R 1 1
C C16A 0.08550(14) 1.00849(14) 0.26958(11) 0.0372(5) Uani d . 1 1
C C17A 0.13504(14) 0.92919(14) 0.27923(10) 0.0337(5) Uani d . 1 1
C C18A -0.10971(15) 1.00211(17) 0.23978(13) 0.0455(6) Uani d . 1 1
C C19A -0.14768(18) 0.9826(2) 0.28923(15) 0.0597(9) Uani d . 1 1
H H19A -0.1205 0.9269 0.3011 0.090 Uiso calc R 1 1
H H19B -0.2031 0.9971 0.2822 0.090 Uiso calc R 1 1
H H19C -0.1439 1.0114 0.3162 0.090 Uiso calc R 1 1
C C20A -0.15429(18) 1.0883(2) 0.21931(19) 0.0657(10) Uani d . 1 1
H H20A -0.1562 1.1192 0.2465 0.099 Uiso calc R 1 1
H H20B -0.2079 1.0997 0.2093 0.099 Uiso calc R 1 1
H H20C -0.1273 1.1011 0.1890 0.099 Uiso calc R 1 1
C C21A -0.11595(17) 0.9558(2) 0.19799(14) 0.0549(8) Uani d . 1 1
H H21A -0.0863 0.9003 0.2095 0.082 Uiso calc R 1 1
H H21B -0.0943 0.9699 0.1653 0.082 Uiso calc R 1 1
H H21C -0.1713 0.9680 0.1926 0.082 Uiso calc R 1 1
C C22A 0.11665(15) 1.06894(14) 0.27185(11) 0.0389(5) Uani d . 1 1
H H22A 0.0756 1.1141 0.2864 0.047 Uiso calc R 1 1
H H22B 0.1630 1.0463 0.2955 0.047 Uiso calc R 1 1
C C23A 0.13981(14) 1.09613(13) 0.21881(11) 0.0352(5) Uani d . 1 1
C C24A 0.08372(15) 1.15606(14) 0.18551(12) 0.0414(6) Uani d . 1 1
H H24A 0.0308 1.1794 0.1967 0.050 Uiso calc R 1 1
C C25A 0.10214(16) 1.18282(15) 0.13692(12) 0.0432(6) Uani d . 1 1
C C26A 0.17925(15) 1.14529(14) 0.12037(11) 0.0393(5) Uani d . 1 1
H H26A 0.1927 1.1621 0.0868 0.047 Uiso calc R 1 1
C C27A 0.23755(13) 1.08366(13) 0.15146(10) 0.0330(5) Uani d . 1 1
C C28A 0.21717(13) 1.06223(12) 0.20142(9) 0.0302(5) Uani d . 1 1
C C29A 0.04207(19) 1.25256(18) 0.10172(15) 0.0574(8) Uani d . 1 1
C C30A -0.0420(2) 1.2751(3) 0.1218(2) 0.0952(17) Uani d . 1 1
H H30A -0.0451 1.2875 0.1573 0.143 Uiso calc R 1 1
H H30B -0.0554 1.2318 0.1216 0.143 Uiso calc R 1 1
H H30C -0.0789 1.3205 0.0993 0.143 Uiso calc R 1 1
C C31A 0.0618(2) 1.3207(2) 0.10166(19) 0.0735(11) Uani d . 1 1
H H31A 0.0578 1.3339 0.1370 0.110 Uiso calc R 1 1
H H31B 0.0247 1.3654 0.0787 0.110 Uiso calc R 1 1
H H31C 0.1154 1.3067 0.0892 0.110 Uiso calc R 1 1
C C32A 0.0469(3) 1.2325(3) 0.0462(2) 0.1041(18) Uani d . 1 1
H H32A 0.0988 1.2231 0.0320 0.156 Uiso calc R 1 1
H H32B 0.0062 1.2756 0.0243 0.156 Uiso calc R 1 1
H H32C 0.0387 1.1858 0.0468 0.156 Uiso calc R 1 1
C C33A 0.31772(14) 1.03813(14) 0.12911(10) 0.0353(5) Uani d . 1 1
H H33A 0.3570 1.0110 0.1576 0.042 Uiso calc R 1 1
H H33B 0.3343 1.0738 0.1064 0.042 Uiso calc R 1 1
C C34A 0.31318(14) 0.97931(15) 0.09782(10) 0.0346(5) Uani d . 1 1
C C35A 0.27532(16) 1.00493(16) 0.04919(10) 0.0399(5) Uani d . 1 1
H H35A 0.2581 1.0577 0.0349 0.048 Uiso calc R 1 1
C C36A 0.26193(16) 0.95554(16) 0.02088(10) 0.0402(6) Uani d . 1 1
C C37A 0.28557(15) 0.87945(15) 0.04342(10) 0.0386(5) Uani d . 1 1
H H37A 0.2748 0.8456 0.0255 0.046 Uiso calc R 1 1
C C38A 0.32436(13) 0.85071(14) 0.09118(9) 0.0330(5) Uani d . 1 1
C C39A 0.34024(13) 0.90133(14) 0.11704(9) 0.0331(5) Uani d . 1 1
C C40A 0.22002(18) 0.98372(18) -0.03236(11) 0.0472(7) Uani d . 1 1
C C41A 0.1415(2) 0.9789(3) -0.02748(16) 0.0748(11) Uani d . 1 1
H H41A 0.1098 1.0100 -0.0009 0.112 Uiso calc R 1 1
H H41B 0.1510 0.9248 -0.0175 0.112 Uiso calc R 1 1
H H41C 0.1133 0.9987 -0.0609 0.112 Uiso calc R 1 1
C C42A 0.2036(3) 1.0673(2) -0.05302(16) 0.0855(14) Uani d . 1 1
H H42A 0.1705 1.1017 -0.0285 0.128 Uiso calc R 1 1
H H42B 0.1764 1.0823 -0.0867 0.128 Uiso calc R 1 1
H H42C 0.2533 1.0715 -0.0571 0.128 Uiso calc R 1 1
C C43A 0.2702(2) 0.9311(3) -0.07185(13) 0.0700(11) Uani d . 1 1
H H43A 0.2793 0.8776 -0.0597 0.105 Uiso calc R 1 1
H H43B 0.3208 0.9337 -0.0755 0.105 Uiso calc R 1 1
H H43C 0.2427 0.9483 -0.1055 0.105 Uiso calc R 1 1
C C44A 0.34373(14) 0.76752(14) 0.11561(10) 0.0346(5) Uani d . 1 1
H H44A 0.3629 0.7326 0.0886 0.042 Uiso calc R 1 1
H H44B 0.3858 0.7499 0.1422 0.042 Uiso calc R 1 1
C C45A 0.22228(19) 0.90783(17) 0.34877(10) 0.0536(7) Uani d D 1 1
H H45A 0.1717 0.9448 0.3617 0.064 Uiso calc R 1 1
H H45B 0.2616 0.9279 0.3520 0.064 Uiso calc R 1 1
C C46A 0.2480(2) 0.83112(18) 0.38188(10) 0.0653(10) Uani d D 1 1
H H46A 0.2993 0.7940 0.3699 0.078 Uiso calc R 1 1
H H46B 0.2092 0.8104 0.3789 0.078 Uiso calc R 1 1
C C47A 0.2550(3) 0.8403(2) 0.43777(11) 0.0695(10) Uani d D 1 1
H H47A 0.2894 0.8664 0.4397 0.083 Uiso calc R 1 1
H H47B 0.2024 0.8741 0.4501 0.083 Uiso calc R 1 1
C C48A 0.2874(3) 0.7659(2) 0.47260(14) 0.0847(13) Uani d D 1 1
H H48A 0.2900 0.7755 0.5083 0.127 Uiso calc R 1 1
H H48B 0.3403 0.7327 0.4613 0.127 Uiso calc R 1 1
H H48C 0.2533 0.7400 0.4713 0.127 Uiso calc R 1 1
C C49A 0.46812(14) 0.8440(2) 0.14930(14) 0.0594(8) Uani d D 1 1
H H49A 0.4806 0.8887 0.1399 0.071 Uiso calc R 1 1
H H49B 0.4784 0.8160 0.1187 0.071 Uiso calc R 1 1
C C50A 0.51951(15) 0.79136(19) 0.19353(13) 0.0587(8) Uani d D 1 1
H H50A 0.5033 0.7496 0.2052 0.070 Uiso calc R 1 1
H H50B 0.5132 0.8208 0.2229 0.070 Uiso calc R 1 1
C C51A 0.60476(16) 0.7561(2) 0.17791(16) 0.0754(11) Uani d D 1 1
H H51A 0.6210 0.7976 0.1655 0.090 Uiso calc R 1 1
H H51B 0.6118 0.7251 0.1493 0.090 Uiso calc R 1 1
C C52A 0.6550(2) 0.7048(3) 0.2245(2) 0.114(2) Uani d D 1 1
H H52A 0.7087 0.6744 0.2132 0.171 Uiso calc R 1 1
H H52B 0.6329 0.6697 0.2404 0.171 Uiso calc R 1 1
H H52C 0.6559 0.7371 0.2500 0.171 Uiso calc R 1 1
C C53A 0.36162(13) 0.69015(12) 0.25003(9) 0.0301(5) Uani d D 1 1
H H53A 0.3923 0.6567 0.2238 0.036 Uiso calc R 1 1
H H53B 0.3277 0.6678 0.2682 0.036 Uiso calc R 1 1
C C54A 0.41714(13) 0.69385(13) 0.28890(9) 0.0285(4) Uani d . 1 1
C C55A 0.51325(15) 0.53437(13) 0.40287(10) 0.0351(5) Uani d . 1 1
C C56A 0.58467(16) 0.47611(15) 0.41798(10) 0.0396(5) Uani d . 1 1
H H56A 0.6313 0.4781 0.4043 0.047 Uiso calc R 1 1
C C57A 0.58920(17) 0.41232(15) 0.45425(11) 0.0419(6) Uani d . 1 1
H H57A 0.6391 0.3726 0.4660 0.050 Uiso calc R 1 1
C C58A 0.52261(17) 0.40770(15) 0.47234(10) 0.0414(6) Uani d . 1 1
H H58A 0.5266 0.3653 0.4973 0.050 Uiso calc R 1 1
C C59A 0.44761(16) 0.46456(15) 0.45481(10) 0.0390(5) Uani d . 1 1
C C60A 0.37674(19) 0.45871(17) 0.47294(11) 0.0467(6) Uani d . 1 1
C C61A 0.30504(18) 0.51978(19) 0.45956(13) 0.0521(7) Uani d . 1 1
H H61A 0.2583 0.5168 0.4721 0.063 Uiso calc R 1 1
C C62A 0.30007(18) 0.58614(18) 0.42786(12) 0.0505(7) Uani d . 1 1
H H62A 0.2498 0.6278 0.4195 0.061 Uiso calc R 1 1
C C63A 0.36558(16) 0.59297(15) 0.40849(11) 0.0420(6) Uani d . 1 1
H H63A 0.3602 0.6387 0.3866 0.050 Uiso calc R 1 1
C C64A 0.44164(15) 0.53202(13) 0.42096(9) 0.0355(5) Uani d . 1 1
C C65A 0.4193(2) 0.3187(2) 0.48626(16) 0.0660(9) Uani d . 1 1
H H65A 0.4564 0.3202 0.4589 0.099 Uiso calc R 1 1
H H65B 0.3780 0.3094 0.4717 0.099 Uiso calc R 1 1
H H65C 0.4473 0.2770 0.5143 0.099 Uiso calc R 1 1
C C66A 0.3173(2) 0.3993(3) 0.53831(16) 0.0740(10) Uani d . 1 1
H H66A 0.2993 0.4460 0.5553 0.111 Uiso calc R 1 1
H H66B 0.3322 0.3538 0.5648 0.111 Uiso calc R 1 1
H H66C 0.2749 0.4031 0.5163 0.111 Uiso calc R 1 1
C C67A 0.30717(14) 1.04375(13) 0.26547(9) 0.0325(5) Uani d D 1 1
H H67A 0.2638 1.0831 0.2831 0.039 Uiso calc R 1 1
H H67B 0.3334 1.0703 0.2423 0.039 Uiso calc R 1 1
C C68A 0.36576(13) 0.98418(13) 0.30566(9) 0.0287(4) Uani d . 1 1
C C69A 0.41109(14) 1.03086(13) 0.43660(9) 0.0326(5) Uani d . 1 1
C C70A 0.45821(14) 1.06473(14) 0.44613(9) 0.0335(5) Uani d . 1 1
H H70A 0.5050 1.0550 0.4270 0.040 Uiso calc R 1 1
C C71A 0.43636(16) 1.11445(15) 0.48488(11) 0.0396(5) Uani d . 1 1
H H71A 0.4681 1.1391 0.4913 0.048 Uiso calc R 1 1
C C72A 0.36977(18) 1.12731(17) 0.51314(11) 0.0451(6) Uani d . 1 1
H H72A 0.3562 1.1606 0.5392 0.054 Uiso calc R 1 1
C C73A 0.32075(17) 1.09213(17) 0.50446(11) 0.0439(6) Uani d . 1 1
C C74A 0.24974(19) 1.1046(2) 0.53411(14) 0.0609(9) Uani d . 1 1
C C75A 0.2014(2) 1.0747(3) 0.52080(16) 0.0693(10) Uani d . 1 1
H H75A 0.1537 1.0852 0.5390 0.083 Uiso calc R 1 1
C C76A 0.2208(2) 1.0290(2) 0.48102(16) 0.0644(9) Uani d . 1 1
H H76A 0.1863 1.0083 0.4728 0.077 Uiso calc R 1 1
C C77A 0.28779(18) 1.01326(19) 0.45372(13) 0.0512(7) Uani d . 1 1
H H77A 0.2997 0.9813 0.4270 0.061 Uiso calc R 1 1
C C78A 0.34064(15) 1.04397(15) 0.46461(10) 0.0383(5) Uani d . 1 1
C C79A 0.2852(3) 1.1051(4) 0.6212(2) 0.0998(17) Uani d . 1 1
H H79A 0.3385 1.0739 0.6096 0.150 Uiso calc R 1 1
H H79B 0.2639 1.0710 0.6400 0.150 Uiso calc R 1 1
H H79C 0.2867 1.1404 0.6441 0.150 Uiso calc R 1 1
C C80A 0.1528(3) 1.1838(4) 0.5922(2) 0.113(2) Uani d . 1 1
H H80A 0.1184 1.2204 0.5640 0.170 Uiso calc R 1 1
H H80B 0.1485 1.2108 0.6222 0.170 Uiso calc R 1 1
H H80C 0.1368 1.1420 0.6023 0.170 Uiso calc R 1 1
S S1B -0.00248(4) 0.67528(4) 0.29971(4) 0.05278(19) Uani d . 1 1
S S2B -0.03275(4) 0.36767(4) 0.26417(4) 0.0613(2) Uani d . 1 1
Na Na1B 0.006053(16) 0.51233(3) 0.258386(17) 0.0751(5) Uani d D 1 1
Na Na2B 0.21544(5) 0.41753(5) 0.24189(4) 0.0349(2) Uani d . 1 1
O O1B 0.26323(9) 0.51072(8) 0.23582(7) 0.0317(3) Uani d D 1 1
O O2B 0.22183(10) 0.43315(10) 0.15011(8) 0.0408(4) Uani d D 1 1
O O3B 0.24895(8) 0.28883(9) 0.23450(7) 0.0310(3) Uani d D 1 1
O O4B 0.28388(9) 0.37151(9) 0.32189(7) 0.0337(4) Uani d D 1 1
O O5B 0.12010(10) 0.53136(10) 0.26675(9) 0.0471(5) Uani d . 1 1
O O6B -0.04104(12) 0.63448(14) 0.27932(12) 0.0635(7) Uani d . 1 1
O O7B -0.04735(13) 0.75726(13) 0.29601(11) 0.0615(6) Uani d . 1 1
O O8B 0.10564(10) 0.39458(10) 0.24480(10) 0.0498(5) Uani d . 1 1
O O9B -0.07649(15) 0.41413(15) 0.21792(15) 0.0868(10) Uani d . 1 1
O O10B -0.03405(15) 0.41209(14) 0.30427(14) 0.0848(9) Uani d . 1 1
O O2W -0.06963(8) 0.55631(4) 0.17973(4) 0.258(4) Uiso d D 1 1
H H2W1 -0.0793 0.5208 0.1728 0.387 Uiso d RD 1 1
H H2W2 -0.0845 0.5949 0.1710 0.387 Uiso d RD 1 1
N N1B 0.08127(13) 0.66047(13) 0.27480(11) 0.0472(6) Uani d . 1 1
N N2B 0.1262(3) 0.6200(3) 0.53855(18) 0.0932(12) Uani d . 1 1
N N3B 0.05368(14) 0.30579(14) 0.25186(12) 0.0530(6) Uani d . 1 1
N N4B -0.07703(17) 0.07382(17) 0.39399(13) 0.0599(7) Uani d . 1 1
C C1B 0.33879(12) 0.50430(12) 0.22439(10) 0.0298(5) Uani d . 1 1
C C2B 0.39294(13) 0.48242(12) 0.26478(10) 0.0306(5) Uani d . 1 1
C C3B 0.46769(13) 0.47863(13) 0.25263(10) 0.0320(5) Uani d . 1 1
H H3BA 0.5052 0.4642 0.2799 0.038 Uiso calc R 1 1
C C4B 0.48837(13) 0.49545(13) 0.20195(10) 0.0335(5) Uani d . 1 1
C C5B 0.43318(14) 0.51460(13) 0.16267(10) 0.0338(5) Uani d . 1 1
H H5BA 0.4468 0.5255 0.1278 0.041 Uiso calc R 1 1
C C6B 0.35810(13) 0.51839(12) 0.17270(10) 0.0313(5) Uani d . 1 1
C C7B 0.56901(14) 0.49492(15) 0.18909(12) 0.0398(6) Uani d . 1 1
C C8B 0.60471(18) 0.4520(2) 0.14241(15) 0.0604(8) Uani d . 1 1
H H8BA 0.6102 0.3989 0.1500 0.091 Uiso calc R 1 1
H H8BB 0.6565 0.4509 0.1353 0.091 Uiso calc R 1 1
H H8BC 0.5703 0.4788 0.1119 0.091 Uiso calc R 1 1
C C9B 0.62623(18) 0.4576(3) 0.23493(16) 0.0680(10) Uani d . 1 1
H H9BA 0.6046 0.4864 0.2645 0.102 Uiso calc R 1 1
H H9BB 0.6766 0.4585 0.2252 0.102 Uiso calc R 1 1
H H9BC 0.6344 0.4039 0.2446 0.102 Uiso calc R 1 1
C C10B 0.55740(17) 0.57857(18) 0.17609(17) 0.0582(9) Uani d . 1 1
H H10D 0.5349 0.6062 0.2060 0.087 Uiso calc R 1 1
H H10E 0.5216 0.6040 0.1461 0.087 Uiso calc R 1 1
H H10F 0.6082 0.5792 0.1678 0.087 Uiso calc R 1 1
C C11B 0.30293(14) 0.53119(13) 0.12810(10) 0.0341(5) Uani d . 1 1
H H11C 0.3054 0.5710 0.1006 0.041 Uiso calc R 1 1
H H11D 0.2482 0.5501 0.1407 0.041 Uiso calc R 1 1
C C12B 0.32604(14) 0.45578(13) 0.10580(10) 0.0336(5) Uani d . 1 1
C C13B 0.38980(15) 0.43093(14) 0.07186(10) 0.0365(5) Uani d . 1 1
H H13B 0.4144 0.4640 0.0610 0.044 Uiso calc R 1 1
C C14B 0.41822(16) 0.35965(15) 0.05368(10) 0.0381(5) Uani d . 1 1
C C15B 0.38314(16) 0.31082(14) 0.07236(10) 0.0370(5) Uani d . 1 1
H H15B 0.4033 0.2609 0.0616 0.044 Uiso calc R 1 1
C C16B 0.32016(14) 0.33238(14) 0.10590(10) 0.0349(5) Uani d . 1 1
C C17B 0.28948(14) 0.40753(14) 0.12043(10) 0.0345(5) Uani d . 1 1
C C18B 0.48584(18) 0.33250(16) 0.01536(12) 0.0470(6) Uani d . 1 1
C C19B 0.4575(3) 0.3132(3) -0.03287(14) 0.0704(9) Uani d . 1 1
H H19D 0.4408 0.2722 -0.0223 0.106 Uiso calc R 1 1
H H19E 0.5006 0.2957 -0.0576 0.106 Uiso calc R 1 1
H H19F 0.4132 0.3596 -0.0493 0.106 Uiso calc R 1 1
C C20B 0.5538(2) 0.2603(2) 0.04142(17) 0.0678(10) Uani d . 1 1
H H20D 0.5707 0.2723 0.0727 0.102 Uiso calc R 1 1
H H20E 0.5978 0.2430 0.0173 0.102 Uiso calc R 1 1
H H20F 0.5368 0.2192 0.0511 0.102 Uiso calc R 1 1
C C21B 0.5139(2) 0.39474(19) -0.00341(14) 0.0578(8) Uani d . 1 1
H H21D 0.5297 0.4104 0.0266 0.087 Uiso calc R 1 1
H H21E 0.4711 0.4398 -0.0224 0.087 Uiso calc R 1 1
H H21F 0.5589 0.3739 -0.0264 0.087 Uiso calc R 1 1
C C22B 0.28957(15) 0.27357(14) 0.12793(10) 0.0362(5) Uani d . 1 1
H H22C 0.2352 0.3010 0.1402 0.043 Uiso calc R 1 1
H H22D 0.2886 0.2437 0.1003 0.043 Uiso calc R 1 1
C C23B 0.34173(13) 0.21854(13) 0.17282(10) 0.0320(5) Uani d . 1 1
C C24B 0.41299(14) 0.15695(13) 0.16328(10) 0.0350(5) Uani d . 1 1
H H24B 0.4265 0.1474 0.1285 0.042 Uiso calc R 1 1
C C25B 0.46491(14) 0.10904(13) 0.20324(10) 0.0342(5) Uani d . 1 1
C C26B 0.44493(13) 0.12565(13) 0.25397(10) 0.0322(5) Uani d . 1 1
H H26B 0.4807 0.0946 0.2815 0.039 Uiso calc R 1 1
C C27B 0.37391(13) 0.18665(12) 0.26553(9) 0.0291(4) Uani d . 1 1
C C28B 0.32219(13) 0.23060(12) 0.22410(10) 0.0300(5) Uani d . 1 1
C C29B 0.54265(15) 0.03962(15) 0.19378(12) 0.0412(6) Uani d . 1 1
C C30B 0.5440(2) -0.03375(17) 0.22678(15) 0.0619(9) Uani d . 1 1
H H30D 0.5459 -0.0295 0.2637 0.093 Uiso calc R 1 1
H H30E 0.5905 -0.0793 0.2182 0.093 Uiso calc R 1 1
H H30F 0.4965 -0.0390 0.2194 0.093 Uiso calc R 1 1
C C31B 0.55011(19) 0.02481(18) 0.13690(13) 0.0541(8) Uani d . 1 1
H H31D 0.5474 0.0710 0.1143 0.081 Uiso calc R 1 1
H H31E 0.5071 0.0133 0.1279 0.081 Uiso calc R 1 1
H H31F 0.6006 -0.0193 0.1322 0.081 Uiso calc R 1 1
C C32B 0.61116(19) 0.0550(2) 0.20686(19) 0.0720(11) Uani d . 1 1
H H32D 0.6089 0.1012 0.1845 0.108 Uiso calc R 1 1
H H32E 0.6607 0.0104 0.2012 0.108 Uiso calc R 1 1
H H32F 0.6082 0.0635 0.2433 0.108 Uiso calc R 1 1
C C33B 0.35632(13) 0.20541(13) 0.32090(10) 0.0318(5) Uani d . 1 1
H H33C 0.3725 0.1569 0.3453 0.038 Uiso calc R 1 1
H H33D 0.2991 0.2368 0.3246 0.038 Uiso calc R 1 1
C C34B 0.40062(13) 0.25007(13) 0.33382(9) 0.0312(5) Uani d . 1 1
C C35B 0.48024(14) 0.21088(14) 0.34609(10) 0.0332(5) Uani d . 1 1
H H35B 0.5046 0.1559 0.3495 0.040 Uiso calc R 1 1
C C36B 0.52639(14) 0.24894(15) 0.35371(10) 0.0352(5) Uani d . 1 1
C C37B 0.48935(13) 0.32943(14) 0.34627(9) 0.0330(5) Uani d . 1 1
H H37B 0.5196 0.3567 0.3500 0.040 Uiso calc R 1 1
C C38B 0.40985(13) 0.37187(13) 0.33356(9) 0.0316(5) Uani d . 1 1
C C39B 0.36485(13) 0.33107(13) 0.33017(9) 0.0293(4) Uani d . 1 1
C C40B 0.61283(15) 0.20154(17) 0.37079(12) 0.0434(6) Uani d . 1 1
C C41B 0.65415(16) 0.2539(2) 0.37139(15) 0.0559(8) Uani d . 1 1
H H41D 0.6262 0.2929 0.3945 0.084 Uiso calc R 1 1
H H41E 0.6543 0.2796 0.3361 0.084 Uiso calc R 1 1
H H41F 0.7084 0.2225 0.3839 0.084 Uiso calc R 1 1
C C42B 0.6157(2) 0.1605(3) 0.42614(15) 0.0680(10) Uani d . 1 1
H H42D 0.5929 0.1992 0.4501 0.102 Uiso calc R 1 1
H H42E 0.6704 0.1261 0.4363 0.102 Uiso calc R 1 1
H H42F 0.5856 0.1301 0.4273 0.102 Uiso calc R 1 1
C C43B 0.6563(2) 0.1420(2) 0.33456(18) 0.0769(12) Uani d . 1 1
H H43D 0.6543 0.1684 0.2992 0.115 Uiso calc R 1 1
H H43E 0.6315 0.1070 0.3349 0.115 Uiso calc R 1 1
H H43F 0.7112 0.1122 0.3461 0.115 Uiso calc R 1 1
C C44B 0.37512(14) 0.45953(13) 0.32037(10) 0.0323(5) Uani d . 1 1
H H44C 0.3175 0.4821 0.3251 0.039 Uiso calc R 1 1
H H44D 0.3973 0.4806 0.3443 0.039 Uiso calc R 1 1
C C45B 0.15266(19) 0.4740(3) 0.11606(19) 0.0959(15) Uiso d D 1 1
H H45C 0.1493 0.4367 0.0951 0.115 Uiso calc R 1 1
H H45D 0.1605 0.5142 0.0917 0.115 Uiso calc R 1 1
C C46B 0.0758(3) 0.5120(5) 0.14246(19) 0.151(3) Uiso d D 1 1
H H46C 0.0785 0.5487 0.1643 0.181 Uiso calc R 1 1
H H46D 0.0654 0.4723 0.1654 0.181 Uiso calc R 1 1
C C47B 0.00954(15) 0.5551(2) 0.10306(11) 0.208(5) Uiso d D 1 1
H H47C -0.0357 0.5439 0.1137 0.250 Uiso calc R 1 1
H H47D -0.0078 0.6115 0.1012 0.250 Uiso calc R 1 1
C C48B 0.0376(7) 0.5299(8) 0.0505(2) 0.397(13) Uiso d D 1 1
H H48D -0.0047 0.5589 0.0247 0.595 Uiso calc R 1 1
H H48E 0.0527 0.4743 0.0522 0.595 Uiso calc R 1 1
H H48F 0.0831 0.5400 0.0405 0.595 Uiso calc R 1 1
C C49B 0.24115(15) 0.40263(15) 0.36751(10) 0.0452(6) Uani d D 1 1
H H49C 0.1891 0.4449 0.3563 0.054 Uiso calc R 1 1
H H49D 0.2701 0.4254 0.3844 0.054 Uiso calc R 1 1
C C50B 0.22906(16) 0.34466(18) 0.40667(13) 0.0564(8) Uani d D 1 1
H H50C 0.2791 0.2968 0.4114 0.068 Uiso calc R 1 1
H H50D 0.2165 0.3653 0.4404 0.068 Uiso calc R 1 1
C C51B 0.1662(2) 0.3241(2) 0.39340(15) 0.0677(9) Uani d D 1 1
H H51C 0.1812 0.2967 0.3624 0.081 Uiso calc R 1 1
H H51D 0.1168 0.3717 0.3852 0.081 Uiso calc R 1 1
C C52B 0.1538(4) 0.2721(4) 0.4393(3) 0.154(3) Uani d D 1 1
H H52D 0.1037 0.2700 0.4348 0.231 Uiso calc R 1 1
H H52E 0.1529 0.2932 0.4716 0.231 Uiso calc R 1 1
H H52F 0.1969 0.2198 0.4411 0.231 Uiso calc R 1 1
C C53B 0.21057(14) 0.58709(13) 0.24726(12) 0.0405(6) Uani d D 1 1
H H53C 0.2029 0.6253 0.2159 0.049 Uiso calc R 1 1
H H53D 0.2337 0.6010 0.2751 0.049 Uiso calc R 1 1
C C54B 0.13147(15) 0.58940(14) 0.26465(12) 0.0404(6) Uani d . 1 1
C C55B 0.02160(19) 0.6349(2) 0.36650(16) 0.0594(8) Uani d . 1 1
C C56B 0.0184(3) 0.5659(2) 0.38267(19) 0.0759(11) Uani d . 1 1
H H56B -0.0038 0.5455 0.3605 0.091 Uiso calc R 1 1
C C57B 0.0485(3) 0.5245(3) 0.43286(19) 0.0816(12) Uani d . 1 1
H H57B 0.0483 0.4756 0.4435 0.098 Uiso calc R 1 1
C C58B 0.0771(3) 0.5550(3) 0.46467(19) 0.0771(11) Uani d . 1 1
H H58B 0.1000 0.5261 0.4971 0.093 Uiso calc R 1 1
C C59B 0.0738(2) 0.6301(2) 0.45087(18) 0.0672(10) Uani d . 1 1
C C60B 0.0987(2) 0.6634(3) 0.48673(17) 0.0723(10) Uani d . 1 1
C C61B 0.1011(3) 0.7335(3) 0.4726(2) 0.0791(12) Uani d . 1 1
H H61B 0.1170 0.7562 0.4970 0.095 Uiso calc R 1 1
C C62B 0.0792(2) 0.7716(2) 0.42102(19) 0.0702(10) Uani d . 1 1
H H62B 0.0831 0.8189 0.4109 0.084 Uiso calc R 1 1
C C63B 0.05304(19) 0.7425(2) 0.38582(16) 0.0592(8) Uani d . 1 1
H H63B 0.0377 0.7699 0.3519 0.071 Uiso calc R 1 1
C C64B 0.04862(17) 0.67105(19) 0.39975(15) 0.0548(8) Uani d . 1 1
C C65B 0.0655(5) 0.6177(5) 0.5711(3) 0.134(2) Uani d . 1 1
H H65D 0.0280 0.6096 0.5510 0.201 Uiso calc R 1 1
H H65E 0.0384 0.6669 0.5853 0.201 Uiso calc R 1 1
H H65F 0.0876 0.5751 0.5996 0.201 Uiso calc R 1 1
C C66B 0.1772(4) 0.6390(4) 0.5667(2) 0.110(2) Uani d . 1 1
H H66D 0.2203 0.6393 0.5443 0.166 Uiso calc R 1 1
H H66E 0.1988 0.6003 0.5974 0.166 Uiso calc R 1 1
H H66F 0.1473 0.6903 0.5776 0.166 Uiso calc R 1 1
C C67B 0.18976(13) 0.26105(13) 0.24091(11) 0.0354(5) Uani d D 1 1
H H67C 0.2016 0.2221 0.2723 0.043 Uiso calc R 1 1
H H67D 0.1888 0.2361 0.2104 0.043 Uiso calc R 1 1
C C68B 0.11111(15) 0.32850(15) 0.24627(11) 0.0394(6) Uani d . 1 1
C C69B -0.07567(17) 0.30435(17) 0.28910(16) 0.0560(8) Uani d . 1 1
C C70B -0.14417(17) 0.3182(2) 0.26614(18) 0.0644(10) Uani d . 1 1
H H70B -0.1677 0.3611 0.2399 0.077 Uiso calc R 1 1
C C71B -0.18059(17) 0.2686(2) 0.28132(17) 0.0622(10) Uani d . 1 1
H H71B -0.2286 0.2783 0.2653 0.075 Uiso calc R 1 1
C C72B -0.14672(17) 0.20683(18) 0.31911(15) 0.0554(8) Uani d . 1 1
H H72B -0.1717 0.1739 0.3289 0.067 Uiso calc R 1 1
C C73B -0.07589(17) 0.19070(18) 0.34392(13) 0.0502(7) Uani d . 1 1
C C74B -0.03831(18) 0.12351(19) 0.38177(14) 0.0529(7) Uani d . 1 1
C C75B 0.0322(2) 0.1075(2) 0.40296(16) 0.0654(9) Uani d . 1 1
H H75B 0.0579 0.0616 0.4267 0.078 Uiso calc R 1 1
C C76B 0.0677(2) 0.1585(2) 0.39010(18) 0.0687(10) Uani d . 1 1
H H76B 0.1164 0.1470 0.4059 0.082 Uiso calc R 1 1
C C77B 0.03293(19) 0.22359(19) 0.35536(16) 0.0589(8) Uani d . 1 1
H H77B 0.0569 0.2579 0.3482 0.071 Uiso calc R 1 1
C C78B -0.03867(16) 0.24120(17) 0.32965(14) 0.0515(7) Uani d . 1 1
C C79B -0.1335(2) 0.0987(3) 0.43592(17) 0.0743(11) Uani d . 1 1
H H79D -0.1642 0.1551 0.4299 0.111 Uiso calc R 1 1
H H79E -0.1051 0.0839 0.4692 0.111 Uiso calc R 1 1
H H79F -0.1689 0.0739 0.4367 0.111 Uiso calc R 1 1
C C80B -0.0254(2) -0.0087(2) 0.40292(18) 0.0699(10) Uani d . 1 1
H H80D 0.0144 -0.0221 0.3758 0.105 Uiso calc R 1 1
H H80E -0.0563 -0.0379 0.4021 0.105 Uiso calc R 1 1
H H80F 0.0006 -0.0217 0.4370 0.105 Uiso calc R 1 1
N N1S 0.6342(2) 0.2529(3) 0.1977(3) 0.136(2) Uani d . 1 1
C C11S 0.5674(2) 0.2728(2) 0.19960(18) 0.0694(11) Uani d . 1 1
C C12S 0.48415(16) 0.29893(15) 0.20309(12) 0.0421(6) Uani d . 1 1
H H12A 0.4687 0.2659 0.1857 0.063 Uiso calc R 1 1
H H12B 0.4574 0.3525 0.1862 0.063 Uiso calc R 1 1
H H12C 0.4693 0.2963 0.2397 0.063 Uiso calc R 1 1
N N2S -0.02722(19) 1.0791(2) 0.09920(16) 0.0775(10) Uani d . 1 1
C C21S 0.03342(18) 1.03317(18) 0.11284(14) 0.0522(7) Uani d . 1 1
C C22S 0.11086(17) 0.97632(17) 0.13048(13) 0.0469(6) Uani d . 1 1
H H22E 0.1081 0.9534 0.1662 0.070 Uiso calc R 1 1
H H22F 0.1462 1.0013 0.1294 0.070 Uiso calc R 1 1
H H22G 0.1309 0.9357 0.1078 0.070 Uiso calc R 1 1
N N3S 0.2787(3) 0.6907(5) -0.0167(2) 0.146(3) Uani d . 1 1
C C31S 0.2538(2) 0.7199(4) -0.0571(2) 0.0889(15) Uani d . 1 1
C C32S 0.2221(2) 0.7589(3) -0.10680(19) 0.0825(13) Uani d . 1 1
H H32G 0.1732 0.8052 -0.1029 0.124 Uiso calc R 1 1
H H32H 0.2111 0.7243 -0.1258 0.124 Uiso calc R 1 1
H H32I 0.2599 0.7741 -0.1261 0.124 Uiso calc R 1 1
N N4S 0.7989(9) 0.7774(11) 0.1604(5) 0.405(5) Uani d . 1 1
C C41S 0.8028(7) 0.7888(7) 0.2000(4) 0.178(3) Uani d . 1 1
C C42S 0.7803(5) 0.8001(6) 0.2453(4) 0.167(4) Uani d . 1 1
H H42G 0.7535 0.8559 0.2471 0.251 Uiso calc R 1 1
H H42H 0.8258 0.7762 0.2690 0.251 Uiso calc R 1 1
H H42I 0.7439 0.7770 0.2554 0.251 Uiso calc R 1 1

loop_
_atom_site_aniso_label
_atom_site_aniso_U_11
_atom_site_aniso_U_22
_atom_site_aniso_U_33
_atom_site_aniso_U_12
_atom_site_aniso_U_13
_atom_site_aniso_U_23
S1A 0.0492(3) 0.0285(3) 0.0396(3) -0.0185(2) -0.0181(2) 0.0007(2)
S2A 0.0456(3) 0.0288(2) 0.0305(3) -0.0157(2) -0.0086(2) -0.0077(2)
Na1A 0.0361(4) 0.0230(4) 0.0374(5) -0.0123(3) -0.0105(4) -0.0058(3)
Na2A 0.0460(5) 0.0278(4) 0.0439(5) -0.0170(4) -0.0163(4) -0.0035(4)
O1A 0.0299(7) 0.0221(7) 0.0355(8) -0.0107(6) -0.0099(6) -0.0057(6)
O2A 0.0357(8) 0.0330(8) 0.0390(9) -0.0157(6) -0.0043(7) -0.0085(7)
O3A 0.0310(7) 0.0218(7) 0.0350(8) -0.0123(6) -0.0092(6) -0.0053(6)
O4A 0.0335(7) 0.0326(8) 0.0416(9) -0.0134(6) -0.0124(7) -0.0059(7)
O5A 0.0416(8) 0.0266(7) 0.0444(9) -0.0161(6) -0.0176(7) -0.0021(7)
O6A 0.0529(10) 0.0558(11) 0.0558(12) -0.0309(9) -0.0163(9) 0.0098(9)
O7A 0.0788(12) 0.0315(8) 0.0434(10) -0.0279(9) -0.0244(9) -0.0022(7)
O8A 0.0352(7) 0.0255(7) 0.0381(8) -0.0118(6) -0.0089(7) -0.0076(6)
O9A 0.0455(9) 0.0472(10) 0.0379(9) -0.0119(8) -0.0024(8) -0.0173(8)
O10A 0.0695(12) 0.0311(8) 0.0384(9) -0.0211(8) -0.0170(9) -0.0040(7)
O1W 0.0736(19) 0.132(3) 0.177(4) -0.041(2) -0.003(2) -0.067(3)
N1A 0.0470(11) 0.0245(9) 0.0388(11) -0.0119(8) -0.0162(9) -0.0048(8)
N2A 0.0783(15) 0.0619(14) 0.0446(13) -0.0479(12) 0.0042(12) -0.0147(11)
N3A 0.0492(10) 0.0263(9) 0.0343(10) -0.0173(8) -0.0113(9) -0.0048(7)
N4A 0.0526(15) 0.117(3) 0.0589(17) -0.0223(17) 0.0216(14) -0.0301(18)
C1A 0.0294(9) 0.0211(9) 0.0370(11) -0.0108(8) -0.0077(8) -0.0072(8)
C2A 0.0302(10) 0.0230(9) 0.0365(11) -0.0090(8) -0.0070(9) -0.0080(8)
C3A 0.0372(11) 0.0326(11) 0.0372(12) -0.0132(9) -0.0093(9) -0.0104(9)
C4A 0.0340(11) 0.0308(11) 0.0473(13) -0.0126(9) -0.0142(10) -0.0091(10)
C5A 0.0316(10) 0.0290(11) 0.0502(14) -0.0139(9) -0.0078(10) -0.0064(10)
C6A 0.0305(10) 0.0205(9) 0.0399(12) -0.0088(8) -0.0068(9) -0.0058(8)
C7A 0.0363(12) 0.0454(14) 0.0624(17) -0.0135(11) -0.0193(12) -0.0169(13)
C8A 0.0577(17) 0.068(2) 0.106(3) -0.0147(16) -0.0360(19) -0.044(2)
C9A 0.104(2) 0.058(2) 0.130(4) -0.032(2) -0.090(3) 0.016(2)
C10A 0.0674(19) 0.173(4) 0.099(3) -0.078(2) -0.005(2) -0.054(3)
C11A 0.0349(10) 0.0270(10) 0.0403(12) -0.0151(9) -0.0046(9) -0.0040(9)
C12A 0.0336(10) 0.0300(11) 0.0367(12) -0.0133(9) 0.0022(9) -0.0065(9)
C13A 0.0347(11) 0.0364(12) 0.0439(13) -0.0186(9) 0.0024(10) -0.0089(10)
C14A 0.0318(11) 0.0409(13) 0.0468(14) -0.0160(10) 0.0053(10) -0.0107(10)
C15A 0.0346(11) 0.0305(11) 0.0540(15) -0.0106(9) 0.0075(11) -0.0105(10)
C16A 0.0355(11) 0.0337(11) 0.0451(13) -0.0160(9) 0.0076(10) -0.0132(10)
C17A 0.0345(10) 0.0326(11) 0.0372(12) -0.0164(9) 0.0028(9) -0.0093(9)
C18A 0.0294(11) 0.0452(14) 0.0593(17) -0.0129(10) 0.0023(11) -0.0110(12)
C19A 0.0361(13) 0.072(2) 0.069(2) -0.0217(14) 0.0116(13) -0.0133(17)
C20A 0.0343(13) 0.0484(17) 0.105(3) -0.0099(13) -0.0076(16) -0.0070(18)
C21A 0.0364(13) 0.0601(18) 0.0669(19) -0.0180(13) -0.0068(13) -0.0127(15)
C22A 0.0388(11) 0.0305(11) 0.0501(14) -0.0151(9) 0.0066(10) -0.0161(10)
C23A 0.0328(10) 0.0252(10) 0.0504(14) -0.0127(8) -0.0053(10) -0.0113(9)
C24A 0.0314(11) 0.0272(11) 0.0641(17) -0.0095(9) -0.0085(11) -0.0098(11)
C25A 0.0435(12) 0.0272(11) 0.0589(16) -0.0143(10) -0.0213(12) -0.0019(11)
C26A 0.0462(12) 0.0319(11) 0.0423(13) -0.0190(10) -0.0163(11) 0.0000(10)
C27A 0.0350(10) 0.0269(10) 0.0421(12) -0.0166(8) -0.0094(9) -0.0061(9)
C28A 0.0325(10) 0.0218(9) 0.0381(11) -0.0126(8) -0.0101(9) -0.0038(8)
C29A 0.0526(15) 0.0379(14) 0.073(2) -0.0124(12) -0.0314(15) 0.0051(14)
C30A 0.0469(18) 0.065(2) 0.152(5) -0.0135(17) -0.043(2) 0.030(3)
C31A 0.077(2) 0.0363(15) 0.096(3) -0.0170(15) -0.039(2) 0.0136(16)
C32A 0.115(3) 0.075(3) 0.094(3) -0.011(3) -0.074(3) 0.000(2)
C33A 0.0384(11) 0.0347(11) 0.0385(12) -0.0210(9) -0.0044(9) -0.0041(9)
C34A 0.0341(10) 0.0368(11) 0.0356(12) -0.0173(9) 0.0012(9) -0.0075(9)
C35A 0.0450(12) 0.0390(12) 0.0368(12) -0.0190(10) -0.0012(10) -0.0057(10)
C36A 0.0445(12) 0.0429(13) 0.0323(12) -0.0172(11) -0.0032(10) -0.0076(10)
C37A 0.0422(12) 0.0398(12) 0.0348(12) -0.0163(10) -0.0023(10) -0.0127(10)
C38A 0.0313(10) 0.0348(11) 0.0324(11) -0.0124(9) 0.0001(9) -0.0094(9)
C39A 0.0313(10) 0.0350(11) 0.0336(11) -0.0137(9) -0.0023(9) -0.0078(9)
C40A 0.0579(15) 0.0472(15) 0.0323(12) -0.0181(13) -0.0102(11) -0.0044(11)
C41A 0.0589(19) 0.095(3) 0.058(2) -0.023(2) -0.0217(16) 0.0012(19)
C42A 0.139(4) 0.061(2) 0.054(2) -0.041(2) -0.040(2) 0.0069(16)
C43A 0.077(2) 0.077(2) 0.0371(15) -0.0145(19) -0.0082(15) -0.0111(15)
C44A 0.0341(11) 0.0312(11) 0.0383(12) -0.0112(9) -0.0021(9) -0.0137(9)
C45A 0.0553(15) 0.0601(17) 0.0498(16) -0.0253(14) -0.0043(13) -0.0188(13)
C46A 0.074(2) 0.0555(19) 0.0480(17) -0.0090(17) -0.0086(16) -0.0131(14)
C47A 0.088(2) 0.072(2) 0.0480(18) -0.033(2) -0.0028(17) -0.0112(16)
C48A 0.109(3) 0.070(2) 0.065(2) -0.027(2) -0.009(2) -0.017(2)
C49A 0.0414(14) 0.0609(18) 0.077(2) -0.0244(13) -0.0053(15) -0.0024(16)
C50A 0.0503(15) 0.0538(17) 0.073(2) -0.0231(14) -0.0055(15) -0.0077(15)
C51A 0.0450(16) 0.073(2) 0.109(3) -0.0229(16) 0.0008(19) -0.025(2)
C52A 0.065(3) 0.106(4) 0.163(6) -0.031(3) -0.022(3) -0.004(4)
C53A 0.0316(10) 0.0224(9) 0.0359(11) -0.0098(8) -0.0074(9) -0.0067(8)
C54A 0.0304(9) 0.0265(10) 0.0294(10) -0.0120(8) -0.0036(8) -0.0060(8)
C55A 0.0480(12) 0.0244(10) 0.0336(11) -0.0147(9) -0.0122(10) -0.0050(8)
C56A 0.0449(12) 0.0352(12) 0.0388(12) -0.0161(10) -0.0109(10) -0.0061(10)
C57A 0.0503(13) 0.0272(11) 0.0435(13) -0.0119(10) -0.0200(11) -0.0006(10)
C58A 0.0608(15) 0.0319(11) 0.0358(12) -0.0231(11) -0.0097(11) -0.0047(9)
C59A 0.0544(13) 0.0351(11) 0.0344(12) -0.0227(10) -0.0063(10) -0.0124(9)
C60A 0.0678(16) 0.0499(14) 0.0378(13) -0.0363(13) 0.0029(12) -0.0179(11)
C61A 0.0521(14) 0.0599(16) 0.0538(16) -0.0279(13) 0.0055(13) -0.0267(13)
C62A 0.0480(14) 0.0500(15) 0.0519(16) -0.0147(12) -0.0024(12) -0.0231(13)
C63A 0.0492(13) 0.0335(12) 0.0427(13) -0.0134(10) -0.0058(11) -0.0167(10)
C64A 0.0505(12) 0.0277(10) 0.0317(11) -0.0168(9) -0.0078(10) -0.0123(9)
C65A 0.091(2) 0.0520(17) 0.066(2) -0.0413(17) -0.0145(18) -0.0036(15)
C66A 0.085(2) 0.102(3) 0.061(2) -0.063(2) 0.0051(18) -0.0156(19)
C67A 0.0385(11) 0.0245(10) 0.0384(12) -0.0151(9) -0.0097(9) -0.0081(9)
C68A 0.0348(10) 0.0278(10) 0.0297(10) -0.0187(8) -0.0021(8) -0.0052(8)
C69A 0.0411(11) 0.0295(10) 0.0294(10) -0.0166(9) -0.0062(9) -0.0046(8)
C70A 0.0374(11) 0.0315(11) 0.0334(11) -0.0156(9) -0.0042(9) -0.0072(9)
C71A 0.0489(13) 0.0343(11) 0.0418(13) -0.0217(10) -0.0085(11) -0.0094(10)
C72A 0.0560(15) 0.0404(13) 0.0363(13) -0.0164(12) 0.0003(11) -0.0125(10)
C73A 0.0449(13) 0.0457(14) 0.0379(13) -0.0173(11) 0.0066(11) -0.0066(11)
C74A 0.0420(15) 0.080(2) 0.0513(17) -0.0184(15) 0.0077(13) -0.0114(16)
C75A 0.0463(15) 0.089(3) 0.072(2) -0.0351(17) 0.0068(15) 0.0069(19)
C76A 0.0538(15) 0.073(2) 0.076(2) -0.0411(15) -0.0047(16) 0.0048(18)
C77A 0.0527(14) 0.0532(15) 0.0557(17) -0.0330(13) -0.0044(13) 0.0032(13)
C78A 0.0412(12) 0.0378(12) 0.0368(12) -0.0187(10) -0.0008(10) -0.0026(10)
C79A 0.078(3) 0.146(5) 0.079(3) -0.045(3) 0.016(2) -0.042(3)
C80A 0.072(3) 0.128(5) 0.113(4) -0.016(3) 0.045(3) -0.038(3)
S1B 0.0368(3) 0.0371(3) 0.0843(5) -0.0136(3) 0.0180(3) -0.0222(3)
S2B 0.0422(3) 0.0352(3) 0.1073(7) -0.0177(3) 0.0296(4) -0.0195(4)
Na1B 0.0398(6) 0.0378(6) 0.1526(15) -0.0173(5) 0.0169(7) -0.0318(7)
Na2B 0.0294(4) 0.0241(4) 0.0554(6) -0.0128(3) 0.0024(4) -0.0150(4)
O1B 0.0272(7) 0.0210(7) 0.0495(9) -0.0105(6) 0.0042(6) -0.0142(6)
O2B 0.0323(8) 0.0347(8) 0.0584(11) -0.0148(7) 0.0023(8) -0.0152(8)
O3B 0.0272(7) 0.0224(7) 0.0473(9) -0.0120(6) 0.0017(6) -0.0132(6)
O4B 0.0295(7) 0.0300(7) 0.0447(9) -0.0131(6) 0.0030(7) -0.0153(7)
O5B 0.0296(8) 0.0304(8) 0.0857(14) -0.0137(7) 0.0103(9) -0.0226(9)
O6B 0.0361(9) 0.0506(12) 0.1038(19) -0.0151(9) 0.0095(11) -0.0269(12)
O7B 0.0470(11) 0.0440(11) 0.0907(17) -0.0136(9) 0.0123(11) -0.0253(11)
O8B 0.0328(8) 0.0284(8) 0.0918(16) -0.0145(7) 0.0070(9) -0.0169(9)
O9B 0.0567(13) 0.0455(13) 0.141(3) -0.0166(11) 0.0258(16) 0.0140(15)
O10B 0.0669(13) 0.0534(12) 0.149(3) -0.0347(11) 0.0592(15) -0.0528(14)
N1B 0.0401(11) 0.0301(10) 0.0738(16) -0.0153(9) 0.0169(11) -0.0195(10)
N2B 0.090(2) 0.104(3) 0.090(3) -0.046(2) 0.020(2) -0.023(2)
N3B 0.0385(10) 0.0400(11) 0.0897(19) -0.0221(9) 0.0245(12) -0.0281(12)
N4B 0.0565(14) 0.0558(15) 0.0691(18) -0.0287(12) 0.0110(13) -0.0026(13)
C1B 0.0281(9) 0.0205(9) 0.0450(12) -0.0122(8) 0.0052(9) -0.0133(8)
C2B 0.0324(10) 0.0216(9) 0.0428(12) -0.0137(8) 0.0059(9) -0.0155(8)
C3B 0.0317(10) 0.0243(9) 0.0437(12) -0.0132(8) 0.0000(9) -0.0118(9)
C4B 0.0288(10) 0.0247(10) 0.0487(13) -0.0119(8) 0.0063(9) -0.0117(9)
C5B 0.0335(10) 0.0238(10) 0.0444(13) -0.0124(8) 0.0044(9) -0.0077(9)
C6B 0.0294(10) 0.0196(9) 0.0457(13) -0.0098(8) 0.0001(9) -0.0094(8)
C7B 0.0288(10) 0.0372(12) 0.0545(15) -0.0149(9) 0.0072(10) -0.0101(11)
C8B 0.0418(14) 0.0656(19) 0.077(2) -0.0218(13) 0.0224(14) -0.0310(16)
C9B 0.0327(13) 0.091(3) 0.072(2) -0.0254(15) -0.0026(14) 0.0103(19)
C10B 0.0419(13) 0.0458(15) 0.094(3) -0.0271(12) 0.0138(15) -0.0097(15)
C11B 0.0331(10) 0.0227(10) 0.0454(13) -0.0106(8) -0.0016(10) -0.0053(9)
C12B 0.0348(11) 0.0275(10) 0.0369(12) -0.0113(9) -0.0065(9) -0.0046(9)
C13B 0.0427(12) 0.0319(11) 0.0376(12) -0.0188(10) -0.0009(10) -0.0040(9)
C14B 0.0458(12) 0.0341(12) 0.0343(12) -0.0168(10) 0.0007(10) -0.0063(9)
C15B 0.0484(13) 0.0290(11) 0.0342(12) -0.0159(10) -0.0019(10) -0.0079(9)
C16B 0.0393(11) 0.0327(11) 0.0363(12) -0.0175(9) -0.0037(9) -0.0081(9)
C17B 0.0349(11) 0.0307(11) 0.0389(12) -0.0137(9) -0.0036(9) -0.0077(9)
C18B 0.0593(15) 0.0387(13) 0.0471(15) -0.0248(12) 0.0145(12) -0.0121(11)
C19B 0.093(2) 0.091(2) 0.0494(17) -0.055(2) 0.0292(17) -0.0350(16)
C20B 0.0582(18) 0.0496(18) 0.076(2) -0.0108(15) 0.0224(17) 0.0014(16)
C21B 0.0681(18) 0.0467(15) 0.0629(19) -0.0297(14) 0.0223(15) -0.0130(14)
C22B 0.0420(11) 0.0327(11) 0.0408(12) -0.0206(9) -0.0023(10) -0.0106(9)
C23B 0.0370(10) 0.0254(9) 0.0419(12) -0.0194(8) 0.0020(9) -0.0109(9)
C24B 0.0409(11) 0.0277(10) 0.0427(12) -0.0186(9) 0.0079(10) -0.0144(9)
C25B 0.0335(10) 0.0256(10) 0.0480(13) -0.0152(8) 0.0076(10) -0.0135(9)
C26B 0.0317(10) 0.0232(9) 0.0441(13) -0.0128(8) 0.0003(9) -0.0088(9)
C27B 0.0312(9) 0.0211(9) 0.0406(12) -0.0150(8) 0.0020(9) -0.0104(8)
C28B 0.0294(9) 0.0206(9) 0.0443(12) -0.0124(8) 0.0023(9) -0.0128(8)
C29B 0.0373(12) 0.0294(11) 0.0544(15) -0.0106(10) 0.0094(11) -0.0148(10)
C30B 0.0653(19) 0.0308(14) 0.068(2) -0.0019(13) 0.0200(16) -0.0096(13)
C31B 0.0551(16) 0.0403(14) 0.0618(18) -0.0140(12) 0.0181(14) -0.0205(13)
C32B 0.0363(14) 0.074(2) 0.106(3) -0.0149(15) 0.0101(16) -0.047(2)
C33B 0.0333(10) 0.0245(9) 0.0410(12) -0.0142(8) 0.0020(9) -0.0098(9)
C34B 0.0356(10) 0.0297(10) 0.0326(11) -0.0166(9) 0.0012(9) -0.0099(8)
C35B 0.0350(11) 0.0298(10) 0.0357(11) -0.0132(9) 0.0009(9) -0.0099(9)
C36B 0.0317(10) 0.0414(12) 0.0339(11) -0.0154(9) 0.0011(9) -0.0118(9)
C37B 0.0342(10) 0.0399(11) 0.0335(11) -0.0216(9) 0.0042(9) -0.0148(9)
C38B 0.0345(10) 0.0332(10) 0.0330(11) -0.0172(9) 0.0049(9) -0.0160(9)
C39B 0.0286(9) 0.0271(10) 0.0352(11) -0.0128(8) 0.0026(8) -0.0124(8)
C40B 0.0315(11) 0.0484(14) 0.0506(15) -0.0148(10) -0.0008(10) -0.0159(12)
C41B 0.0320(12) 0.0623(18) 0.076(2) -0.0209(12) -0.0006(13) -0.0164(16)
C42B 0.0459(15) 0.085(2) 0.066(2) -0.0271(16) -0.0173(15) 0.0144(18)
C43B 0.0398(15) 0.080(2) 0.098(3) -0.0018(16) -0.0081(17) -0.052(2)
C44B 0.0353(10) 0.0297(10) 0.0388(12) -0.0173(8) 0.0053(9) -0.0167(9)
C49B 0.0405(12) 0.0426(13) 0.0535(15) -0.0163(11) 0.0130(11) -0.0201(12)
C50B 0.0497(15) 0.0583(18) 0.0561(18) -0.0206(14) 0.0087(14) -0.0041(14)
C51B 0.0688(19) 0.068(2) 0.078(2) -0.0401(17) 0.0066(18) -0.0130(18)
C52B 0.154(4) 0.167(5) 0.179(7) -0.127(4) -0.051(5) 0.070(5)
C53B 0.0350(11) 0.0239(10) 0.0647(16) -0.0121(9) 0.0123(11) -0.0188(10)
C54B 0.0354(11) 0.0279(11) 0.0591(16) -0.0133(9) 0.0078(11) -0.0141(10)
C55B 0.0498(15) 0.0488(16) 0.083(2) -0.0235(13) 0.0212(15) -0.0191(15)
C56B 0.092(2) 0.073(2) 0.085(3) -0.055(2) 0.017(2) -0.0202(19)
C57B 0.104(3) 0.068(2) 0.088(3) -0.051(2) 0.023(2) -0.018(2)
C58B 0.081(2) 0.072(2) 0.083(3) -0.037(2) 0.012(2) -0.014(2)
C59B 0.0595(18) 0.0594(19) 0.087(3) -0.0293(15) 0.0233(18) -0.0195(18)
C60B 0.070(2) 0.075(2) 0.071(2) -0.0284(19) 0.0264(18) -0.0295(19)
C61B 0.075(2) 0.076(2) 0.095(3) -0.034(2) 0.014(2) -0.040(2)
C62B 0.0608(18) 0.060(2) 0.097(3) -0.0292(16) 0.0122(19) -0.0266(19)
C63B 0.0485(15) 0.0512(16) 0.082(2) -0.0241(13) 0.0163(15) -0.0173(16)
C64B 0.0407(13) 0.0530(16) 0.076(2) -0.0213(12) 0.0236(13) -0.0304(15)
C65B 0.159(6) 0.153(6) 0.101(4) -0.075(5) 0.050(4) -0.051(4)
C66B 0.137(5) 0.107(4) 0.081(3) -0.041(4) -0.019(3) -0.029(3)
C67B 0.0346(10) 0.0297(10) 0.0499(14) -0.0187(9) 0.0046(10) -0.0153(9)
C68B 0.0361(11) 0.0331(11) 0.0558(15) -0.0193(9) 0.0101(10) -0.0164(10)
C69B 0.0391(13) 0.0374(13) 0.093(2) -0.0186(11) 0.0265(14) -0.0172(14)
C70B 0.0339(13) 0.0457(16) 0.102(3) -0.0117(12) 0.0169(16) -0.0002(17)
C71B 0.0303(12) 0.0533(17) 0.098(3) -0.0165(12) 0.0063(15) -0.0021(17)
C72B 0.0373(13) 0.0461(15) 0.085(2) -0.0208(11) 0.0170(14) -0.0114(15)
C73B 0.0405(13) 0.0454(14) 0.0657(18) -0.0187(11) 0.0193(13) -0.0175(13)
C74B 0.0467(14) 0.0497(16) 0.0627(18) -0.0208(12) 0.0129(13) -0.0137(14)
C75B 0.0627(19) 0.063(2) 0.072(2) -0.0281(16) -0.0042(17) -0.0098(17)
C76B 0.0553(17) 0.071(2) 0.085(3) -0.0293(16) -0.0044(18) -0.0177(19)
C77B 0.0481(15) 0.0488(16) 0.085(2) -0.0231(13) 0.0071(15) -0.0217(16)
C78B 0.0390(13) 0.0400(14) 0.077(2) -0.0169(11) 0.0201(13) -0.0193(13)
C79B 0.0581(19) 0.081(3) 0.076(2) -0.0287(18) 0.0148(18) 0.002(2)
C80B 0.069(2) 0.061(2) 0.083(3) -0.0345(17) 0.0098(19) -0.0035(18)
N1S 0.053(2) 0.093(3) 0.218(6) -0.014(2) 0.029(3) 0.039(4)
C11S 0.0584(19) 0.0479(17) 0.092(3) -0.0198(15) 0.0169(19) 0.0044(17)
C12S 0.0449(13) 0.0344(12) 0.0497(15) -0.0187(10) 0.0026(11) -0.0105(11)
N2S 0.0559(16) 0.069(2) 0.100(3) -0.0175(15) -0.0169(17) -0.0164(18)
C21S 0.0477(14) 0.0487(15) 0.0674(19) -0.0246(12) -0.0011(14) -0.0170(14)
C22S 0.0470(13) 0.0414(13) 0.0541(16) -0.0191(11) -0.0015(12) -0.0121(12)
N3S 0.099(3) 0.228(7) 0.094(4) -0.061(4) 0.000(3) -0.002(4)
C31S 0.0535(19) 0.139(4) 0.074(3) -0.042(2) 0.0053(19) -0.018(3)
C32S 0.0501(18) 0.099(3) 0.089(3) -0.024(2) -0.0007(19) -0.014(2)
N4S 0.537(8) 0.806(13) 0.206(11) -0.596 0.109(11) -0.109(12)
C41S 0.262(8) 0.262(9) 0.100(5) -0.203(8) 0.018(6) -0.012(6)
C42S 0.098(5) 0.164(8) 0.162(8) -0.003(5) -0.012(5) 0.039(6)

loop_
_atom_type_symbol
_atom_type_description
_atom_type_scat_dispersion_real
_atom_type_scat_dispersion_imag
_atom_type_scat_source
C C 0.0181 0.0091 'International Tables Vol C Tables 4.2.6.8 and 6.1.1.4'
H H 0.0000 0.0000 'International Tables Vol C Tables 4.2.6.8 and 6.1.1.4'
N N 0.0311 0.0180 'International Tables Vol C Tables 4.2.6.8 and 6.1.1.4'
O O 0.0492 0.0322 'International Tables Vol C Tables 4.2.6.8 and 6.1.1.4'
Na Na 0.1353 0.1239 'International Tables Vol C Tables 4.2.6.8 and 6.1.1.4'
S S 0.3331 0.5567 'International Tables Vol C Tables 4.2.6.8 and 6.1.1.4'

loop_
_geom_angle_atom_site_label_1
_geom_angle_atom_site_label_2
_geom_angle_atom_site_label_3
_geom_angle
O6A S1A O7A 114.79(14)
O6A S1A N1A 111.52(13)
O7A S1A N1A 113.59(11)
O6A S1A C55A 107.52(12)
O7A S1A C55A 106.72(12)
N1A S1A C55A 101.49(11)
O6A S1A Na2A 90.94(9)
O7A S1A Na2A 40.52(9)
N1A S1A Na2A 96.23(8)
C55A S1A Na2A 147.21(9)
O9A S2A O10A 114.90(13)
O9A S2A N3A 110.93(12)
O10A S2A N3A 114.01(11)
O9A S2A C69A 107.05(12)
O10A S2A C69A 108.12(12)
N3A S2A C69A 100.55(11)
O9A S2A Na2A 93.39(8)
O10A S2A Na2A 39.96(8)
N3A S2A Na2A 94.49(8)
C69A S2A Na2A 148.01(9)
O5A Na1A O8A 79.29(6)
O5A Na1A O3A 148.95(7)
O8A Na1A O3A 70.07(6)
O5A Na1A O1A 69.01(6)
O8A Na1A O1A 148.24(7)
O3A Na1A O1A 141.18(6)
O5A Na1A O4A 105.22(7)
O8A Na1A O4A 107.72(7)
O3A Na1A O4A 89.12(7)
O1A Na1A O4A 83.18(7)
O5A Na1A O2A 103.29(7)
O8A Na1A O2A 99.18(7)
O3A Na1A O2A 77.49(6)
O1A Na1A O2A 86.58(6)
O4A Na1A O2A 143.74(7)
O5A Na1A C68A 98.69(6)
O8A Na1A C68A 20.58(6)
O3A Na1A C68A 50.30(6)
O1A Na1A C68A 165.01(7)
O4A Na1A C68A 109.04(7)
O2A Na1A C68A 88.11(6)
O5A Na1A Na2A 39.74(5)
O8A Na1A Na2A 39.89(4)
O3A Na1A Na2A 109.24(5)
O1A Na1A Na2A 108.37(5)
O4A Na1A Na2A 115.62(5)
O2A Na1A Na2A 100.62(5)
C68A Na1A Na2A 58.95(4)
O1W Na2A O8A 100.32(10)
O1W Na2A O7A 113.50(11)
O8A Na2A O7A 144.59(7)
O1W Na2A O5A 126.12(6)
O8A Na2A O5A 77.65(6)
O7A Na2A O5A 74.19(7)
O1W Na2A O10A 86.34(7)
O8A Na2A O10A 76.91(6)
O7A Na2A O10A 114.11(8)
O5A Na2A O10A 141.80(7)
O1W Na2A S1A 104.55(8)
O8A Na2A S1A 138.21(5)
O7A Na2A S1A 23.60(5)
O5A Na2A S1A 60.56(5)
O10A Na2A S1A 137.12(6)
O1W Na2A S2A 76.12(6)
O8A Na2A S2A 59.85(4)
O7A Na2A S2A 136.97(6)
O5A Na2A S2A 135.92(5)
O10A Na2A S2A 22.92(5)
S1A Na2A S2A 159.34(4)
O1W Na2A Na1A 123.42(8)
O8A Na2A Na1A 39.61(4)
O7A Na2A Na1A 108.28(6)
O5A Na2A Na1A 38.38(4)
O10A Na2A Na1A 109.57(5)
S1A Na2A Na1A 98.70(3)
S2A Na2A Na1A 97.84(3)
O1W Na2A H1W1 18.8
O8A Na2A H1W1 110.5
O7A Na2A H1W1 99.6
O5A Na2A H1W1 111.4
O10A Na2A H1W1 104.0
S1A Na2A H1W1 87.0
S2A Na2A H1W1 95.0
Na1A Na2A H1W1 121.3
O1W Na2A H1W2 18.0
O8A Na2A H1W2 113.1
O7A Na2A H1W2 102.3
O5A Na2A H1W2 139.0
O10A Na2A H1W2 77.8
S1A Na2A H1W2 99.9
S2A Na2A H1W2 74.2
Na1A Na2A H1W2 141.2
H1W1 Na2A H1W2 27.8
C1A O1A C53A 111.71(16)
C1A O1A Na1A 128.69(12)
C53A O1A Na1A 119.24(12)
C17A O2A C45A 114.1(2)
C17A O2A Na1A 132.34(15)
C45A O2A Na1A 113.04(16)
C28A O3A C67A 109.64(16)
C28A O3A Na1A 132.67(13)
C67A O3A Na1A 117.62(12)
C39A O4A C49A 107.9(2)
C39A O4A Na1A 125.11(14)
C49A O4A Na1A 126.96(16)
C54A O5A Na1A 122.86(14)
C54A O5A Na2A 134.09(15)
Na1A O5A Na2A 101.89(7)
S1A O7A Na2A 115.87(12)
C68A O8A Na1A 118.18(14)
C68A O8A Na2A 133.82(15)
Na1A O8A Na2A 100.50(7)
S2A O10A Na2A 117.12(12)
Na2A O1W H1W1 106.1
Na2A O1W H1W2 107.5
H1W1 O1W H1W2 93.1
C54A N1A S1A 119.33(17)
C60A N2A C66A 116.4(3)
C60A N2A C65A 117.5(3)
C66A N2A C65A 111.4(3)
C68A N3A S2A 119.03(17)
C74A N4A C80A 115.4(4)
C74A N4A C79A 109.9(4)
C80A N4A C79A 107.6(4)
C6A C1A O1A 119.7(2)
C6A C1A C2A 121.7(2)
O1A C1A C2A 118.5(2)
C3A C2A C1A 118.0(2)
C3A C2A C44A 120.0(2)
C1A C2A C44A 121.8(2)
C2A C3A C4A 122.0(2)
C2A C3A H3AA 119.0
C4A C3A H3AA 119.0
C5A C4A C3A 117.8(2)
C5A C4A C7A 122.1(2)
C3A C4A C7A 120.1(2)
C4A C5A C6A 121.9(2)
C4A C5A H5AA 119.0
C6A C5A H5AA 119.0
C1A C6A C5A 118.4(2)
C1A C6A C11A 122.1(2)
C5A C6A C11A 119.5(2)
C9A C7A C10A 108.7(3)
C9A C7A C8A 108.4(3)
C10A C7A C8A 109.2(3)
C9A C7A C4A 108.4(3)
C10A C7A C4A 112.4(3)
C8A C7A C4A 109.7(2)
C7A C8A H8AA 109.5
C7A C8A H8AB 109.5
H8AA C8A H8AB 109.5
C7A C8A H8AC 109.5
H8AA C8A H8AC 109.5
H8AB C8A H8AC 109.5
C7A C9A H9AA 109.5
C7A C9A H9AB 109.5
H9AA C9A H9AB 109.5
C7A C9A H9AC 109.5
H9AA C9A H9AC 109.5
H9AB C9A H9AC 109.5
C7A C10A H10A 109.5
C7A C10A H10B 109.5
H10A C10A H10B 109.5
C7A C10A H10C 109.5
H10A C10A H10C 109.5
H10B C10A H10C 109.5
C12A C11A C6A 108.44(19)
C12A C11A H11A 110.0
C6A C11A H11A 110.0
C12A C11A H11B 110.0
C6A C11A H11B 110.0
H11A C11A H11B 108.4
C13A C12A C17A 118.1(2)
C13A C12A C11A 119.6(2)
C17A C12A C11A 122.0(2)
C12A C13A C14A 122.5(2)
C12A C13A H13A 118.7
C14A C13A H13A 118.7
C15A C14A C13A 117.5(2)
C15A C14A C18A 123.5(2)
C13A C14A C18A 119.0(2)
C14A C15A C16A 122.3(2)
C14A C15A H15A 118.8
C16A C15A H15A 118.8
C15A C16A C17A 118.2(2)
C15A C16A C22A 120.6(2)
C17A C16A C22A 121.2(2)
O2A C17A C16A 119.8(2)
O2A C17A C12A 119.1(2)
C16A C17A C12A 121.1(2)
C19A C18A C20A 110.0(3)
C19A C18A C14A 108.5(3)
C20A C18A C14A 112.2(3)
C19A C18A C21A 108.5(3)
C20A C18A C21A 107.6(3)
C14A C18A C21A 109.9(2)
C18A C19A H19A 109.5
C18A C19A H19B 109.5
H19A C19A H19B 109.5
C18A C19A H19C 109.5
H19A C19A H19C 109.5
H19B C19A H19C 109.5
C18A C20A H20A 109.5
C18A C20A H20B 109.5
H20A C20A H20B 109.5
C18A C20A H20C 109.5
H20A C20A H20C 109.5
H20B C20A H20C 109.5
C18A C21A H21A 109.5
C18A C21A H21B 109.5
H21A C21A H21B 109.5
C18A C21A H21C 109.5
H21A C21A H21C 109.5
H21B C21A H21C 109.5
C23A C22A C16A 112.5(2)
C23A C22A H22A 109.1
C16A C22A H22A 109.1
C23A C22A H22B 109.1
C16A C22A H22B 109.1
H22A C22A H22B 107.8
C24A C23A C28A 117.7(2)
C24A C23A C22A 120.6(2)
C28A C23A C22A 121.7(2)
C25A C24A C23A 122.6(2)
C25A C24A H24A 118.7
C23A C24A H24A 118.7
C24A C25A C26A 117.7(2)
C24A C25A C29A 122.9(3)
C26A C25A C29A 119.4(3)
C25A C26A C27A 122.3(3)
C25A C26A H26A 118.9
C27A C26A H26A 118.9
C28A C27A C26A 117.8(2)
C28A C27A C33A 121.9(2)
C26A C27A C33A 120.1(2)
C27A C28A O3A 119.0(2)
C27A C28A C23A 121.7(2)
O3A C28A C23A 119.3(2)
C31A C29A C25A 108.4(3)
C31A C29A C30A 108.9(3)
C25A C29A C30A 111.0(3)
C31A C29A C32A 109.7(4)
C25A C29A C32A 109.6(3)
C30A C29A C32A 109.3(4)
C29A C30A H30A 109.5
C29A C30A H30B 109.5
H30A C30A H30B 109.5
C29A C30A H30C 109.5
H30A C30A H30C 109.5
H30B C30A H30C 109.5
C29A C31A H31A 109.5
C29A C31A H31B 109.5
H31A C31A H31B 109.5
C29A C31A H31C 109.5
H31A C31A H31C 109.5
H31B C31A H31C 109.5
C29A C32A H32A 109.5
C29A C32A H32B 109.5
H32A C32A H32B 109.5
C29A C32A H32C 109.5
H32A C32A H32C 109.5
H32B C32A H32C 109.5
C27A C33A C34A 109.19(19)
C27A C33A H33A 109.8
C34A C33A H33A 109.8
C27A C33A H33B 109.8
C34A C33A H33B 109.8
H33A C33A H33B 108.3
C39A C34A C35A 117.8(2)
C39A C34A C33A 122.7(2)
C35A C34A C33A 119.3(2)
C36A C35A C34A 122.3(2)
C36A C35A H35A 118.9
C34A C35A H35A 118.9
C37A C36A C35A 117.5(2)
C37A C36A C40A 120.2(2)
C35A C36A C40A 122.3(3)
C36A C37A C38A 122.6(2)
C36A C37A H37A 118.7
C38A C37A H37A 118.7
C37A C38A C39A 118.0(2)
C37A C38A C44A 119.8(2)
C39A C38A C44A 122.1(2)
C34A C39A O4A 119.6(2)
C34A C39A C38A 121.6(2)
O4A C39A C38A 118.8(2)
C41A C40A C42A 108.1(3)
C41A C40A C43A 108.5(3)
C42A C40A C43A 108.7(3)
C41A C40A C36A 108.8(3)
C42A C40A C36A 113.0(3)
C43A C40A C36A 109.6(2)
C40A C41A H41A 109.5
C40A C41A H41B 109.5
H41A C41A H41B 109.5
C40A C41A H41C 109.5
H41A C41A H41C 109.5
H41B C41A H41C 109.5
C40A C42A H42A 109.5
C40A C42A H42B 109.5
H42A C42A H42B 109.5
C40A C42A H42C 109.5
H42A C42A H42C 109.5
H42B C42A H42C 109.5
C40A C43A H43A 109.5
C40A C43A H43B 109.5
H43A C43A H43B 109.5
C40A C43A H43C 109.5
H43A C43A H43C 109.5
H43B C43A H43C 109.5
C2A C44A C38A 109.74(18)
C2A C44A H44A 109.7
C38A C44A H44A 109.7
C2A C44A H44B 109.7
C38A C44A H44B 109.7
H44A C44A H44B 108.2
O2A C45A C46A 112.9(2)
O2A C45A H45A 109.0
C46A C45A H45A 109.0
O2A C45A H45B 109.0
C46A C45A H45B 109.0
H45A C45A H45B 107.8
C45A C46A C47A 109.6(3)
C45A C46A H46A 109.7
C47A C46A H46A 109.7
C45A C46A H46B 109.7
C47A C46A H46B 109.7
H46A C46A H46B 108.2
C48A C47A C46A 113.2(3)
C48A C47A H47A 108.9
C46A C47A H47A 108.9
C48A C47A H47B 108.9
C46A C47A H47B 108.9
H47A C47A H47B 107.8
C47A C48A H48A 109.5
C47A C48A H48B 109.5
H48A C48A H48B 109.5
C47A C48A H48C 109.5
H48A C48A H48C 109.5
H48B C48A H48C 109.5
O4A C49A C50A 110.8(2)
O4A C49A H49A 109.5
C50A C49A H49A 109.5
O4A C49A H49B 109.5
C50A C49A H49B 109.5
H49A C49A H49B 108.1
C49A C50A C51A 111.0(3)
C49A C50A H50A 109.4
C51A C50A H50A 109.4
C49A C50A H50B 109.4
C51A C50A H50B 109.4
H50A C50A H50B 108.0
C50A C51A C52A 109.2(3)
C50A C51A H51A 109.8
C52A C51A H51A 109.8
C50A C51A H51B 109.8
C52A C51A H51B 109.8
H51A C51A H51B 108.3
C51A C52A H52A 109.5
C51A C52A H52B 109.5
H52A C52A H52B 109.5
C51A C52A H52C 109.5
H52A C52A H52C 109.5
H52B C52A H52C 109.5
O1A C53A C54A 108.92(17)
O1A C53A H53A 109.9
C54A C53A H53A 109.9
O1A C53A H53B 109.9
C54A C53A H53B 109.9
H53A C53A H53B 108.3
O5A C54A N1A 129.3(2)
O5A C54A C53A 119.86(19)
N1A C54A C53A 110.82(19)
C56A C55A C64A 121.9(2)
C56A C55A S1A 116.4(2)
C64A C55A S1A 121.60(18)
C55A C56A C57A 119.7(3)
C55A C56A H56A 120.2
C57A C56A H56A 120.2
C58A C57A C56A 120.4(2)
C58A C57A H57A 119.8
C56A C57A H57A 119.8
C57A C58A C59A 121.4(2)
C57A C58A H58A 119.3
C59A C58A H58A 119.3
C58A C59A C64A 119.0(3)
C58A C59A C60A 121.5(3)
C64A C59A C60A 119.4(2)
C61A C60A N2A 122.4(3)
C61A C60A C59A 119.3(3)
N2A C60A C59A 118.2(3)
C60A C61A C62A 120.7(3)
C60A C61A H61A 119.6
C62A C61A H61A 119.6
C63A C62A C61A 121.8(3)
C63A C62A H62A 119.1
C61A C62A H62A 119.1
C62A C63A C64A 120.3(3)
C62A C63A H63A 119.8
C64A C63A H63A 119.8
C63A C64A C55A 124.2(2)
C63A C64A C59A 118.4(3)
C55A C64A C59A 117.5(2)
N2A C65A H65A 109.5
N2A C65A H65B 109.5
H65A C65A H65B 109.5
N2A C65A H65C 109.5
H65A C65A H65C 109.5
H65B C65A H65C 109.5
N2A C66A H66A 109.5
N2A C66A H66B 109.5
H66A C66A H66B 109.5
N2A C66A H66C 109.5
H66A C66A H66C 109.5
H66B C66A H66C 109.5
O3A C67A C68A 110.02(17)
O3A C67A H67A 109.7
C68A C67A H67A 109.7
O3A C67A H67B 109.7
C68A C67A H67B 109.7
H67A C67A H67B 108.2
O8A C68A N3A 130.1(2)
O8A C68A C67A 119.7(2)
N3A C68A C67A 110.23(19)
O8A C68A Na1A 41.23(11)
N3A C68A Na1A 160.77(16)
C67A C68A Na1A 81.61(12)
C70A C69A C78A 122.0(2)
C70A C69A S2A 117.11(19)
C78A C69A S2A 120.88(19)
C69A C70A C71A 119.1(2)
C69A C70A H70A 120.5
C71A C70A H70A 120.5
C72A C71A C70A 120.5(2)
C72A C71A H71A 119.8
C70A C71A H71A 119.8
C71A C72A C73A 121.4(3)
C71A C72A H72A 119.3
C73A C72A H72A 119.3
C72A C73A C78A 118.7(3)
C72A C73A C74A 122.6(3)
C78A C73A C74A 118.7(3)
C75A C74A N4A 123.7(3)
C75A C74A C73A 119.7(3)
N4A C74A C73A 116.6(3)
C74A C75A C76A 120.9(3)
C74A C75A H75A 119.5
C76A C75A H75A 119.5
C77A C76A C75A 121.5(3)
C77A C76A H76A 119.3
C75A C76A H76A 119.3
C76A C77A C78A 120.9(3)
C76A C77A H77A 119.5
C78A C77A H77A 119.5
C73A C78A C69A 118.2(2)
C73A C78A C77A 118.2(3)
C69A C78A C77A 123.5(3)
N4A C79A H79A 109.5
N4A C79A H79B 109.5
H79A C79A H79B 109.5
N4A C79A H79C 109.5
H79A C79A H79C 109.5
H79B C79A H79C 109.5
N4A C80A H80A 109.5
N4A C80A H80B 109.5
H80A C80A H80B 109.5
N4A C80A H80C 109.5
H80A C80A H80C 109.5
H80B C80A H80C 109.5
O7B S1B O6B 115.24(15)
O7B S1B N1B 106.57(14)
O6B S1B N1B 114.62(14)
O7B S1B C55B 109.66(17)
O6B S1B C55B 106.87(17)
N1B S1B C55B 103.17(15)
O10B S2B O9B 113.79(19)
O10B S2B N3B 113.29(16)
O9B S2B N3B 112.71(18)
O10B S2B C69B 108.21(18)
O9B S2B C69B 107.46(18)
N3B S2B C69B 100.21(13)
O10B S2B Na1B 50.18(12)
O9B S2B Na1B 79.54(13)
N3B S2B Na1B 96.97(9)
C69B S2B Na1B 156.92(12)
O6B Na1B O8B 153.12(8)
O6B Na1B O5B 75.86(7)
O8B Na1B O5B 77.40(6)
O6B Na1B O2W 92.22(7)
O8B Na1B O2W 104.06(7)
O5B Na1B O2W 121.68(7)
O6B Na1B O10B 123.18(9)
O8B Na1B O10B 74.18(7)
O5B Na1B O10B 131.35(9)
O2W Na1B O10B 103.20(9)
O6B Na1B S2B 142.94(6)
O8B Na1B S2B 61.34(5)
O5B Na1B S2B 136.16(5)
O2W Na1B S2B 84.39(2)
O10B Na1B S2B 26.05(8)
O6B Na1B Na2B 114.93(6)
O8B Na1B Na2B 38.65(5)
O5B Na1B Na2B 39.20(5)
O2W Na1B Na2B 115.00(4)
O10B Na1B Na2B 107.06(6)
S2B Na1B Na2B 99.68(2)
O8B Na2B O5B 78.44(7)
O8B Na2B O3B 68.83(6)
O5B Na2B O3B 145.74(7)
O8B Na2B O1B 146.22(7)
O5B Na2B O1B 69.83(6)
O3B Na2B O1B 144.19(7)
O8B Na2B O4B 110.89(9)
O5B Na2B O4B 96.09(8)
O3B Na2B O4B 86.63(7)
O1B Na2B O4B 84.30(7)
O8B Na2B O2B 94.84(8)
O5B Na2B O2B 108.30(8)
O3B Na2B O2B 84.83(7)
O1B Na2B O2B 84.63(7)
O4B Na2B O2B 147.70(7)
O8B Na2B Na1B 38.53(5)
O5B Na2B Na1B 40.37(5)
O3B Na2B Na1B 107.32(5)
O1B Na2B Na1B 108.20(5)
O4B Na2B Na1B 112.11(5)
O2B Na2B Na1B 100.17(5)
C1B O1B C53B 111.74(17)
C1B O1B Na2B 130.00(12)
C53B O1B Na2B 118.21(14)
C17B O2B C45B 109.8(2)
C17B O2B Na2B 126.71(15)
C45B O2B Na2B 123.5(2)
C28B O3B C67B 111.77(16)
C28B O3B Na2B 128.60(13)
C67B O3B Na2B 119.62(13)
C39B O4B C49B 113.46(19)
C39B O4B Na2B 127.68(14)
C49B O4B Na2B 117.24(14)
C54B O5B Na2B 121.32(16)
C54B O5B Na1B 133.30(16)
Na2B O5B Na1B 100.44(7)
S1B O6B Na1B 131.76(13)
C68B O8B Na1B 134.79(17)
C68B O8B Na2B 121.47(16)
Na1B O8B Na2B 102.82(8)
S2B O10B Na1B 103.78(17)
Na1B O2W H2W1 108.2
Na1B O2W H2W2 116.8
H2W1 O2W H2W2 133.5
C54B N1B S1B 120.2(2)
C65B N2B C66B 109.5(5)
C65B N2B C60B 113.6(5)
C66B N2B C60B 117.6(5)
C68B N3B S2B 118.4(2)
C74B N4B C80B 115.5(3)
C74B N4B C79B 111.5(3)
C80B N4B C79B 112.1(3)
C2B C1B C6B 121.9(2)
C2B C1B O1B 119.0(2)
C6B C1B O1B 119.1(2)
C1B C2B C3B 118.1(2)
C1B C2B C44B 122.3(2)
C3B C2B C44B 119.6(2)
C4B C3B C2B 121.9(2)
C4B C3B H3BA 119.0
C2B C3B H3BA 119.0
C5B C4B C3B 117.9(2)
C5B C4B C7B 120.3(2)
C3B C4B C7B 121.8(2)
C4B C5B C6B 122.3(2)
C4B C5B H5BA 118.8
C6B C5B H5BA 118.8
C1B C6B C5B 117.7(2)
C1B C6B C11B 121.8(2)
C5B C6B C11B 120.4(2)
C9B C7B C10B 107.4(3)
C9B C7B C8B 109.2(3)
C10B C7B C8B 109.1(3)
C9B C7B C4B 112.0(2)
C10B C7B C4B 108.5(2)
C8B C7B C4B 110.5(2)
C7B C8B H8BA 109.5
C7B C8B H8BB 109.5
H8BA C8B H8BB 109.5
C7B C8B H8BC 109.5
H8BA C8B H8BC 109.5
H8BB C8B H8BC 109.5
C7B C9B H9BA 109.5
C7B C9B H9BB 109.5
H9BA C9B H9BB 109.5
C7B C9B H9BC 109.5
H9BA C9B H9BC 109.5
H9BB C9B H9BC 109.5
C7B C10B H10D 109.5
C7B C10B H10E 109.5
H10D C10B H10E 109.5
C7B C10B H10F 109.5
H10D C10B H10F 109.5
H10E C10B H10F 109.5
C6B C11B C12B 110.11(18)
C6B C11B H11C 109.6
C12B C11B H11C 109.6
C6B C11B H11D 109.6
C12B C11B H11D 109.6
H11C C11B H11D 108.2
C17B C12B C13B 118.2(2)
C17B C12B C11B 122.4(2)
C13B C12B C11B 119.3(2)
C14B C13B C12B 122.3(2)
C14B C13B H13B 118.9
C12B C13B H13B 118.9
C13B C14B C15B 117.5(2)
C13B C14B C18B 123.2(2)
C15B C14B C18B 119.4(2)
C16B C15B C14B 122.6(2)
C16B C15B H15B 118.7
C14B C15B H15B 118.7
C15B C16B C17B 118.0(2)
C15B C16B C22B 119.4(2)
C17B C16B C22B 122.5(2)
O2B C17B C12B 119.8(2)
O2B C17B C16B 119.1(2)
C12B C17B C16B 121.1(2)
C20B C18B C14B 108.9(2)
C20B C18B C21B 109.6(3)
C14B C18B C21B 112.4(2)
C20B C18B C19B 109.6(3)
C14B C18B C19B 109.0(3)
C21B C18B C19B 107.3(3)
C18B C19B H19D 109.5
C18B C19B H19E 109.5
H19D C19B H19E 109.5
C18B C19B H19F 109.5
H19D C19B H19F 109.5
H19E C19B H19F 109.5
C18B C20B H20D 109.5
C18B C20B H20E 109.5
H20D C20B H20E 109.5
C18B C20B H20F 109.5
H20D C20B H20F 109.5
H20E C20B H20F 109.5
C18B C21B H21D 109.5
C18B C21B H21E 109.5
H21D C21B H21E 109.5
C18B C21B H21F 109.5
H21D C21B H21F 109.5
H21E C21B H21F 109.5
C23B C22B C16B 110.41(19)
C23B C22B H22C 109.6
C16B C22B H22C 109.6
C23B C22B H22D 109.6
C16B C22B H22D 109.6
H22C C22B H22D 108.1
C28B C23B C24B 118.2(2)
C28B C23B C22B 121.3(2)
C24B C23B C22B 120.4(2)
C25B C24B C23B 122.0(2)
C25B C24B H24B 119.0
C23B C24B H24B 119.0
C24B C25B C26B 118.0(2)
C24B C25B C29B 122.9(2)
C26B C25B C29B 119.2(2)
C25B C26B C27B 122.1(2)
C25B C26B H26B 118.9
C27B C26B H26B 118.9
C28B C27B C26B 117.4(2)
C28B C27B C33B 122.08(19)
C26B C27B C33B 120.4(2)
C23B C28B O3B 118.9(2)
C23B C28B C27B 122.1(2)
O3B C28B C27B 119.0(2)
C32B C29B C31B 108.1(3)
C32B C29B C25B 109.7(2)
C31B C29B C25B 111.7(2)
C32B C29B C30B 112.1(3)
C31B C29B C30B 106.7(2)
C25B C29B C30B 108.6(2)
C29B C30B H30D 109.5
C29B C30B H30E 109.5
H30D C30B H30E 109.5
C29B C30B H30F 109.5
H30D C30B H30F 109.5
H30E C30B H30F 109.5
C29B C31B H31D 109.5
C29B C31B H31E 109.5
H31D C31B H31E 109.5
C29B C31B H31F 109.5
H31D C31B H31F 109.5
H31E C31B H31F 109.5
C29B C32B H32D 109.5
C29B C32B H32E 109.5
H32D C32B H32E 109.5
C29B C32B H32F 109.5
H32D C32B H32F 109.5
H32E C32B H32F 109.5
C27B C33B C34B 109.63(19)
C27B C33B H33C 109.7
C34B C33B H33C 109.7
C27B C33B H33D 109.7
C34B C33B H33D 109.7
H33C C33B H33D 108.2
C35B C34B C39B 118.1(2)
C35B C34B C33B 119.8(2)
C39B C34B C33B 121.9(2)
C34B C35B C36B 122.9(2)
C34B C35B H35B 118.6
C36B C35B H35B 118.6
C37B C36B C35B 116.8(2)
C37B C36B C40B 123.3(2)
C35B C36B C40B 119.9(2)
C36B C37B C38B 122.9(2)
C36B C37B H37B 118.6
C38B C37B H37B 118.6
C37B C38B C39B 118.1(2)
C37B C38B C44B 120.0(2)
C39B C38B C44B 121.7(2)
O4B C39B C34B 119.4(2)
O4B C39B C38B 119.79(19)
C34B C39B C38B 120.8(2)
C43B C40B C41B 108.8(3)
C43B C40B C42B 109.7(3)
C41B C40B C42B 108.0(3)
C43B C40B C36B 110.6(2)
C41B C40B C36B 111.2(2)
C42B C40B C36B 108.5(2)
C40B C41B H41D 109.5
C40B C41B H41E 109.5
H41D C41B H41E 109.5
C40B C41B H41F 109.5
H41D C41B H41F 109.5
H41E C41B H41F 109.5
C40B C42B H42D 109.5
C40B C42B H42E 109.5
H42D C42B H42E 109.5
C40B C42B H42F 109.5
H42D C42B H42F 109.5
H42E C42B H42F 109.5
C40B C43B H43D 109.5
C40B C43B H43E 109.5
H43D C43B H43E 109.5
C40B C43B H43F 109.5
H43D C43B H43F 109.5
H43E C43B H43F 109.5
C2B C44B C38B 110.85(18)
C2B C44B H44C 109.5
C38B C44B H44C 109.5
C2B C44B H44D 109.5
C38B C44B H44D 109.5
H44C C44B H44D 108.1
O2B C45B C46B 116.0(4)
O2B C45B H45C 108.3
C46B C45B H45C 108.3
O2B C45B H45D 108.3
C46B C45B H45D 108.3
H45C C45B H45D 107.4
C45B C46B C47B 110.9(3)
C45B C46B H46C 109.5
C47B C46B H46C 109.5
C45B C46B H46D 109.5
C47B C46B H46D 109.5
H46C C46B H46D 108.1
C48B C47B C46B 109.4(3)
C48B C47B H47C 109.8
C46B C47B H47C 109.8
C48B C47B H47D 109.8
C46B C47B H47D 109.8
H47C C47B H47D 108.3
C47B C48B H48D 109.5
C47B C48B H48E 109.5
H48D C48B H48E 109.5
C47B C48B H48F 109.5
H48D C48B H48F 109.5
H48E C48B H48F 109.5
O4B C49B C50B 114.4(2)
O4B C49B H49C 108.7
C50B C49B H49C 108.7
O4B C49B H49D 108.7
C50B C49B H49D 108.7
H49C C49B H49D 107.6
C51B C50B C49B 115.0(3)
C51B C50B H50C 108.5
C49B C50B H50C 108.5
C51B C50B H50D 108.5
C49B C50B H50D 108.5
H50C C50B H50D 107.5
C50B C51B C52B 109.3(3)
C50B C51B H51C 109.8
C52B C51B H51C 109.8
C50B C51B H51D 109.8
C52B C51B H51D 109.8
H51C C51B H51D 108.3
C51B C52B H52D 109.5
C51B C52B H52E 109.5
H52D C52B H52E 109.5
C51B C52B H52F 109.5
H52D C52B H52F 109.5
H52E C52B H52F 109.5
O1B C53B C54B 110.07(19)
O1B C53B H53C 109.6
C54B C53B H53C 109.6
O1B C53B H53D 109.6
C54B C53B H53D 109.6
H53C C53B H53D 108.2
O5B C54B N1B 128.6(2)
O5B C54B C53B 120.4(2)
N1B C54B C53B 110.9(2)
C56B C55B C64B 122.1(4)
C56B C55B S1B 117.4(3)
C64B C55B S1B 120.4(3)
C55B C56B C57B 120.3(4)
C55B C56B H56B 119.9
C57B C56B H56B 119.9
C58B C57B C56B 119.5(4)
C58B C57B H57B 120.2
C56B C57B H57B 120.2
C57B C58B C59B 121.3(5)
C57B C58B H58B 119.4
C59B C58B H58B 119.4
C60B C59B C58B 120.1(4)
C60B C59B C64B 119.4(4)
C58B C59B C64B 120.5(4)
C61B C60B C59B 120.7(4)
C61B C60B N2B 120.3(4)
C59B C60B N2B 118.9(4)
C60B C61B C62B 119.1(4)
C60B C61B H61B 120.4
C62B C61B H61B 120.4
C63B C62B C61B 122.0(4)
C63B C62B H62B 119.0
C61B C62B H62B 119.0
C62B C63B C64B 119.9(4)
C62B C63B H63B 120.0
C64B C63B H63B 120.0
C63B C64B C55B 125.2(4)
C63B C64B C59B 118.9(3)
C55B C64B C59B 115.9(3)
N2B C65B H65D 109.5
N2B C65B H65E 109.5
H65D C65B H65E 109.5
N2B C65B H65F 109.5
H65D C65B H65F 109.5
H65E C65B H65F 109.5
N2B C66B H66D 109.5
N2B C66B H66E 109.5
H66D C66B H66E 109.5
N2B C66B H66F 109.5
H66D C66B H66F 109.5
H66E C66B H66F 109.5
O3B C67B C68B 108.80(18)
O3B C67B H67C 109.9
C68B C67B H67C 109.9
O3B C67B H67D 109.9
C68B C67B H67D 109.9
H67C C67B H67D 108.3
O8B C68B N3B 128.1(2)
O8B C68B C67B 120.7(2)
N3B C68B C67B 111.2(2)
C70B C69B C78B 122.1(3)
C70B C69B S2B 115.8(3)
C78B C69B S2B 122.1(2)
C69B C70B C71B 120.0(3)
C69B C70B H70B 120.0
C71B C70B H70B 120.0
C72B C71B C70B 120.0(3)
C72B C71B H71B 120.0
C70B C71B H71B 120.0
C71B C72B C73B 121.7(3)
C71B C72B H72B 119.1
C73B C72B H72B 119.1
C72B C73B C74B 121.6(3)
C72B C73B C78B 119.1(3)
C74B C73B C78B 119.2(3)
C75B C74B C73B 120.1(3)
C75B C74B N4B 122.7(3)
C73B C74B N4B 117.2(3)
C74B C75B C76B 120.7(4)
C74B C75B H75B 119.7
C76B C75B H75B 119.7
C77B C76B C75B 120.8(4)
C77B C76B H76B 119.6
C75B C76B H76B 119.6
C76B C77B C78B 121.1(3)
C76B C77B H77B 119.5
C78B C77B H77B 119.5
C77B C78B C69B 125.0(3)
C77B C78B C73B 118.0(3)
C69B C78B C73B 117.1(3)
N4B C79B H79D 109.5
N4B C79B H79E 109.5
H79D C79B H79E 109.5
N4B C79B H79F 109.5
H79D C79B H79F 109.5
H79E C79B H79F 109.5
N4B C80B H80D 109.5
N4B C80B H80E 109.5
H80D C80B H80E 109.5
N4B C80B H80F 109.5
H80D C80B H80F 109.5
H80E C80B H80F 109.5
N1S C11S C12S 178.4(6)
C11S C12S H12A 109.5
C11S C12S H12B 109.5
H12A C12S H12B 109.5
C11S C12S H12C 109.5
H12A C12S H12C 109.5
H12B C12S H12C 109.5
N2S C21S C22S 178.6(4)
C21S C22S H22E 109.5
C21S C22S H22F 109.5
H22E C22S H22F 109.5
C21S C22S H22G 109.5
H22E C22S H22G 109.5
H22F C22S H22G 109.5
N3S C31S C32S 177.9(8)
C31S C32S H32G 109.5
C31S C32S H32H 109.5
H32G C32S H32H 109.5
C31S C32S H32I 109.5
H32G C32S H32I 109.5
H32H C32S H32I 109.5
N4S C41S C42S 155.7(13)
C41S C42S H42G 109.5
C41S C42S H42H 109.5
H42G C42S H42H 109.5
C41S C42S H42I 109.5
H42G C42S H42I 109.5
H42H C42S H42I 109.5

loop_
_geom_bond_atom_site_label_1
_geom_bond_atom_site_label_2
_geom_bond_distance
S1A O6A 1.439(2)
S1A O7A 1.449(2)
S1A N1A 1.604(2)
S1A C55A 1.775(3)
S2A O9A 1.442(2)
S2A O10A 1.455(2)
S2A N3A 1.604(2)
S2A C69A 1.779(2)
Na1A O5A 2.2840(18)
Na1A O8A 2.3344(18)
Na1A O3A 2.3367(17)
Na1A O1A 2.3468(17)
Na1A O4A 2.357(2)
Na1A O2A 2.398(2)
Na1A Na2A 3.6001(12)
Na2A O1W 2.2692(9)
Na2A O8A 2.3481(18)
Na2A O7A 2.351(2)
Na2A O5A 2.3519(19)
Na2A O10A 2.399(2)
O1A C1A 1.395(3)
O1A C53A 1.435(2)
O2A C17A 1.397(3)
O2A C45A 1.437(3)
O3A C28A 1.397(3)
O3A C67A 1.443(2)
O4A C39A 1.398(3)
O4A C49A 1.470(3)
O5A C54A 1.241(3)
O8A C68A 1.245(3)
O1W H1W1 0.8943
O1W H1W2 0.8636
N1A C54A 1.325(3)
N2A C60A 1.410(4)
N2A C66A 1.440(5)
N2A C65A 1.449(5)
N3A C68A 1.336(3)
N4A C74A 1.426(5)
N4A C80A 1.453(5)
N4A C79A 1.501(6)
C1A C6A 1.384(3)
C1A C2A 1.401(3)
C2A C3A 1.395(3)
C2A C44A 1.518(3)
C3A C4A 1.399(4)
C3A H3AA 0.9500
C4A C5A 1.392(4)
C4A C7A 1.535(3)
C5A C6A 1.401(3)
C5A H5AA 0.9500
C6A C11A 1.520(3)
C7A C9A 1.516(5)
C7A C10A 1.520(6)
C7A C8A 1.522(4)
C8A H8AA 0.9800
C8A H8AB 0.9800
C8A H8AC 0.9800
C9A H9AA 0.9800
C9A H9AB 0.9800
C9A H9AC 0.9800
C10A H10A 0.9800
C10A H10B 0.9800
C10A H10C 0.9800
C11A C12A 1.520(3)
C11A H11A 0.9900
C11A H11B 0.9900
C12A C13A 1.391(3)
C12A C17A 1.400(3)
C13A C14A 1.394(4)
C13A H13A 0.9500
C14A C15A 1.387(4)
C14A C18A 1.540(3)
C15A C16A 1.398(4)
C15A H15A 0.9500
C16A C17A 1.398(3)
C16A C22A 1.534(4)
C18A C19A 1.523(5)
C18A C20A 1.530(4)
C18A C21A 1.544(5)
C19A H19A 0.9800
C19A H19B 0.9800
C19A H19C 0.9800
C20A H20A 0.9800
C20A H20B 0.9800
C20A H20C 0.9800
C21A H21A 0.9800
C21A H21B 0.9800
C21A H21C 0.9800
C22A C23A 1.519(4)
C22A H22A 0.9900
C22A H22B 0.9900
C23A C24A 1.397(4)
C23A C28A 1.398(3)
C24A C25A 1.384(4)
C24A H24A 0.9500
C25A C26A 1.393(4)
C25A C29A 1.537(4)
C26A C27A 1.399(3)
C26A H26A 0.9500
C27A C28A 1.395(4)
C27A C33A 1.518(3)
C29A C31A 1.521(5)
C29A C30A 1.538(6)
C29A C32A 1.538(6)
C30A H30A 0.9800
C30A H30B 0.9800
C30A H30C 0.9800
C31A H31A 0.9800
C31A H31B 0.9800
C31A H31C 0.9800
C32A H32A 0.9800
C32A H32B 0.9800
C32A H32C 0.9800
C33A C34A 1.526(3)
C33A H33A 0.9900
C33A H33B 0.9900
C34A C39A 1.389(4)
C34A C35A 1.400(4)
C35A C36A 1.398(4)
C35A H35A 0.9500
C36A C37A 1.386(4)
C36A C40A 1.536(4)
C37A C38A 1.388(3)
C37A H37A 0.9500
C38A C39A 1.405(3)
C38A C44A 1.534(3)
C40A C41A 1.528(5)
C40A C42A 1.529(5)
C40A C43A 1.533(5)
C41A H41A 0.9800
C41A H41B 0.9800
C41A H41C 0.9800
C42A H42A 0.9800
C42A H42B 0.9800
C42A H42C 0.9800
C43A H43A 0.9800
C43A H43B 0.9800
C43A H43C 0.9800
C44A H44A 0.9900
C44A H44B 0.9900
C45A C46A 1.494(3)
C45A H45A 0.9900
C45A H45B 0.9900
C46A C47A 1.509(3)
C46A H46A 0.9900
C46A H46B 0.9900
C47A C48A 1.479(4)
C47A H47A 0.9900
C47A H47B 0.9900
C48A H48A 0.9800
C48A H48B 0.9800
C48A H48C 0.9800
C49A C50A 1.489(3)
C49A H49A 0.9900
C49A H49B 0.9900
C50A C51A 1.511(3)
C50A H50A 0.9900
C50A H50B 0.9900
C51A C52A 1.519(4)
C51A H51A 0.9900
C51A H51B 0.9900
C52A H52A 0.9800
C52A H52B 0.9800
C52A H52C 0.9800
C53A C54A 1.525(3)
C53A H53A 0.9900
C53A H53B 0.9900
C55A C56A 1.359(4)
C55A C64A 1.430(4)
C56A C57A 1.417(4)
C56A H56A 0.9500
C57A C58A 1.358(4)
C57A H57A 0.9500
C58A C59A 1.410(4)
C58A H58A 0.9500
C59A C64A 1.432(4)
C59A C60A 1.445(4)
C60A C61A 1.373(4)
C61A C62A 1.394(5)
C61A H61A 0.9500
C62A C63A 1.368(5)
C62A H62A 0.9500
C63A C64A 1.421(4)
C63A H63A 0.9500
C65A H65A 0.9800
C65A H65B 0.9800
C65A H65C 0.9800
C66A H66A 0.9800
C66A H66B 0.9800
C66A H66C 0.9800
C67A C68A 1.518(3)
C67A H67A 0.9900
C67A H67B 0.9900
C69A C70A 1.367(3)
C69A C78A 1.425(4)
C70A C71A 1.415(3)
C70A H70A 0.9500
C71A C72A 1.369(4)
C71A H71A 0.9500
C72A C73A 1.413(4)
C72A H72A 0.9500
C73A C78A 1.420(4)
C73A C74A 1.457(4)
C74A C75A 1.358(6)
C75A C76A 1.389(6)
C75A H75A 0.9500
C76A C77A 1.356(5)
C76A H76A 0.9500
C77A C78A 1.426(4)
C77A H77A 0.9500
C79A H79A 0.9800
C79A H79B 0.9800
C79A H79C 0.9800
C80A H80A 0.9800
C80A H80B 0.9800
C80A H80C 0.9800
S1B O7B 1.427(2)
S1B O6B 1.450(3)
S1B N1B 1.601(2)
S1B C55B 1.794(4)
S2B O10B 1.437(3)
S2B O9B 1.443(4)
S2B N3B 1.598(2)
S2B C69B 1.783(3)
S2B Na1B 3.1780(10)
Na1B O6B 2.273(2)
Na1B O8B 2.2978(18)
Na1B O5B 2.3686(18)
Na1B O2W 2.38537(12)
Na1B O10B 2.513(3)
Na1B Na2B 3.5967(9)
Na2B O8B 2.304(2)
Na2B O5B 2.3114(19)
Na2B O3B 2.3241(17)
Na2B O1B 2.3329(18)
Na2B O4B 2.352(2)
Na2B O2B 2.366(2)
O1B C1B 1.400(3)
O1B C53B 1.441(2)
O2B C17B 1.391(3)
O2B C45B 1.461(4)
O3B C28B 1.395(3)
O3B C67B 1.434(2)
O4B C39B 1.393(3)
O4B C49B 1.451(3)
O5B C54B 1.228(3)
O8B C68B 1.234(3)
O2W H2W1 0.8306
O2W H2W2 0.6805
N1B C54B 1.342(3)
N2B C65B 1.405(8)
N2B C66B 1.436(8)
N2B C60B 1.469(6)
N3B C68B 1.335(3)
N4B C74B 1.440(4)
N4B C80B 1.454(5)
N4B C79B 1.464(5)
C1B C2B 1.391(3)
C1B C6B 1.396(4)
C2B C3B 1.406(3)
C2B C44B 1.517(3)
C3B C4B 1.391(4)
C3B H3BA 0.9500
C4B C5B 1.390(4)
C4B C7B 1.542(3)
C5B C6B 1.403(3)
C5B H5BA 0.9500
C6B C11B 1.520(3)
C7B C9B 1.521(4)
C7B C10B 1.527(4)
C7B C8B 1.528(4)
C8B H8BA 0.9800
C8B H8BB 0.9800
C8B H8BC 0.9800
C9B H9BA 0.9800
C9B H9BB 0.9800
C9B H9BC 0.9800
C10B H10D 0.9800
C10B H10E 0.9800
C10B H10F 0.9800
C11B C12B 1.523(3)
C11B H11C 0.9900
C11B H11D 0.9900
C12B C17B 1.392(4)
C12B C13B 1.404(4)
C13B C14B 1.390(4)
C13B H13B 0.9500
C14B C15B 1.400(4)
C14B C18B 1.529(4)
C15B C16B 1.385(4)
C15B H15B 0.9500
C16B C17B 1.413(3)
C16B C22B 1.524(3)
C18B C20B 1.520(5)
C18B C21B 1.531(4)
C18B C19B 1.542(5)
C19B H19D 0.9800
C19B H19E 0.9800
C19B H19F 0.9800
C20B H20D 0.9800
C20B H20E 0.9800
C20B H20F 0.9800
C21B H21D 0.9800
C21B H21E 0.9800
C21B H21F 0.9800
C22B C23B 1.521(3)
C22B H22C 0.9900
C22B H22D 0.9900
C23B C28B 1.390(3)
C23B C24B 1.395(3)
C24B C25B 1.391(4)
C24B H24B 0.9500
C25B C26B 1.397(4)
C25B C29B 1.536(3)
C26B C27B 1.401(3)
C26B H26B 0.9500
C27B C28B 1.399(3)
C27B C33B 1.520(3)
C29B C32B 1.516(5)
C29B C31B 1.535(4)
C29B C30B 1.543(4)
C30B H30D 0.9800
C30B H30E 0.9800
C30B H30F 0.9800
C31B H31D 0.9800
C31B H31E 0.9800
C31B H31F 0.9800
C32B H32D 0.9800
C32B H32E 0.9800
C32B H32F 0.9800
C33B C34B 1.521(3)
C33B H33C 0.9900
C33B H33D 0.9900
C34B C35B 1.388(3)
C34B C39B 1.402(3)
C35B C36B 1.404(4)
C35B H35B 0.9500
C36B C37B 1.390(4)
C36B C40B 1.535(3)
C37B C38B 1.392(3)
C37B H37B 0.9500
C38B C39B 1.406(3)
C38B C44B 1.522(3)
C40B C43B 1.515(4)
C40B C41B 1.530(4)
C40B C42B 1.533(5)
C41B H41D 0.9800
C41B H41E 0.9800
C41B H41F 0.9800
C42B H42D 0.9800
C42B H42E 0.9800
C42B H42F 0.9800
C43B H43D 0.9800
C43B H43E 0.9800
C43B H43F 0.9800
C44B H44C 0.9900
C44B H44D 0.9900
C45B C46B 1.494(4)
C45B H45C 0.9900
C45B H45D 0.9900
C46B C47B 1.513(4)
C46B H46C 0.9900
C46B H46D 0.9900
C47B C48B 1.5100(3)
C47B H47C 0.9900
C47B H47D 0.9900
C48B H48D 0.9800
C48B H48E 0.9800
C48B H48F 0.9800
C49B C50B 1.493(3)
C49B H49C 0.9900
C49B H49D 0.9900
C50B C51B 1.480(3)
C50B H50C 0.9900
C50B H50D 0.9900
C51B C52B 1.527(4)
C51B H51C 0.9900
C51B H51D 0.9900
C52B H52D 0.9800
C52B H52E 0.9800
C52B H52F 0.9800
C53B C54B 1.525(3)
C53B H53C 0.9900
C53B H53D 0.9900
C55B C56B 1.369(5)
C55B C64B 1.426(5)
C56B C57B 1.431(7)
C56B H56B 0.9500
C57B C58B 1.339(7)
C57B H57B 0.9500
C58B C59B 1.422(6)
C58B H58B 0.9500
C59B C60B 1.412(6)
C59B C64B 1.434(6)
C60B C61B 1.376(6)
C61B C62B 1.423(7)
C61B H61B 0.9500
C62B C63B 1.357(6)
C62B H62B 0.9500
C63B C64B 1.418(5)
C63B H63B 0.9500
C65B H65D 0.9800
C65B H65E 0.9800
C65B H65F 0.9800
C66B H66D 0.9800
C66B H66E 0.9800
C66B H66F 0.9800
C67B C68B 1.507(3)
C67B H67C 0.9900
C67B H67D 0.9900
C69B C70B 1.355(5)
C69B C78B 1.434(5)
C70B C71B 1.414(5)
C70B H70B 0.9500
C71B C72B 1.366(5)
C71B H71B 0.9500
C72B C73B 1.405(5)
C72B H72B 0.9500
C73B C74B 1.437(5)
C73B C78B 1.438(4)
C74B C75B 1.357(5)
C75B C76B 1.416(6)
C75B H75B 0.9500
C76B C77B 1.360(6)
C76B H76B 0.9500
C77B C78B 1.422(5)
C77B H77B 0.9500
C79B H79D 0.9800
C79B H79E 0.9800
C79B H79F 0.9800
C80B H80D 0.9800
C80B H80E 0.9800
C80B H80F 0.9800
N1S C11S 1.149(5)
C11S C12S 1.431(5)
C12S H12A 0.9800
C12S H12B 0.9800
C12S H12C 0.9800
N2S C21S 1.136(4)
C21S C22S 1.443(4)
C22S H22E 0.9800
C22S H22F 0.9800
C22S H22G 0.9800
N3S C31S 1.137(7)
C31S C32S 1.415(7)
C32S H32G 0.9800
C32S H32H 0.9800
C32S H32I 0.9800
N4S C41S 1.097(15)
C41S C42S 1.248(12)
C42S H42G 0.9800
C42S H42H 0.9800
C42S H42I 0.9800

loop_
_geom_torsion_atom_site_label_1
_geom_torsion_atom_site_label_2
_geom_torsion_atom_site_label_3
_geom_torsion_atom_site_label_4
_geom_torsion
O6A S1A Na2A O1W -13.01(11)
O7A S1A Na2A O1W 115.76(14)
N1A S1A Na2A O1W -124.78(11)
C55A S1A Na2A O1W 112.56(17)
O6A S1A Na2A O8A 111.62(12)
O7A S1A Na2A O8A -119.61(15)
N1A S1A Na2A O8A -0.15(12)
C55A S1A Na2A O8A -122.81(17)
O6A S1A Na2A O7A -128.77(16)
N1A S1A Na2A O7A 119.46(16)
C55A S1A Na2A O7A -3.2(2)
O6A S1A Na2A O5A 110.56(11)
O7A S1A Na2A O5A -120.67(14)
N1A S1A Na2A O5A -1.21(10)
C55A S1A Na2A O5A -123.88(17)
O6A S1A Na2A O10A -113.52(12)
O7A S1A Na2A O10A 15.25(15)
N1A S1A Na2A O10A 134.71(12)
C55A S1A Na2A O10A 12.04(18)
O6A S1A Na2A S2A -102.19(12)
O7A S1A Na2A S2A 26.59(15)
N1A S1A Na2A S2A 146.05(11)
C55A S1A Na2A S2A 23.38(19)
O6A S1A Na2A Na1A 114.97(9)
O7A S1A Na2A Na1A -116.26(13)
N1A S1A Na2A Na1A 3.20(9)
C55A S1A Na2A Na1A -119.46(16)
O9A S2A Na2A O1W 11.31(11)
O10A S2A Na2A O1W -114.56(15)
N3A S2A Na2A O1W 122.63(11)
C69A S2A Na2A O1W -119.18(17)
O9A S2A Na2A O8A -99.61(10)
O10A S2A Na2A O8A 134.52(14)
N3A S2A Na2A O8A 11.71(10)
C69A S2A Na2A O8A 129.90(16)
O9A S2A Na2A O7A 121.01(12)
O10A S2A Na2A O7A -4.87(15)
N3A S2A Na2A O7A -127.67(12)
C69A S2A Na2A O7A -9.48(18)
O9A S2A Na2A O5A -116.84(11)
O10A S2A Na2A O5A 117.29(15)
N3A S2A Na2A O5A -5.51(12)
C69A S2A Na2A O5A 112.68(17)
O9A S2A Na2A O10A 125.87(16)
N3A S2A Na2A O10A -122.81(16)
C69A S2A Na2A O10A -4.6(2)
O9A S2A Na2A S1A 105.78(11)
O10A S2A Na2A S1A -20.09(15)
N3A S2A Na2A S1A -142.90(11)
C69A S2A Na2A S1A -24.71(18)
O9A S2A Na2A Na1A -111.28(8)
O10A S2A Na2A Na1A 122.84(13)
N3A S2A Na2A Na1A 0.04(9)
C69A S2A Na2A Na1A 118.23(15)
O5A Na1A Na2A O1W 107.72(11)
O8A Na1A Na2A O1W -62.58(10)
O3A Na1A Na2A O1W -73.89(9)
O1A Na1A Na2A O1W 115.88(9)
O4A Na1A Na2A O1W 24.71(10)
O2A Na1A Na2A O1W -154.22(9)
C68A Na1A Na2A O1W -72.96(9)
O5A Na1A Na2A O8A 170.30(11)
O3A Na1A Na2A O8A -11.31(8)
O1A Na1A Na2A O8A 178.46(9)
O4A Na1A Na2A O8A 87.28(9)
O2A Na1A Na2A O8A -91.64(9)
C68A Na1A Na2A O8A -10.39(8)
O5A Na1A Na2A O7A -28.42(10)
O8A Na1A Na2A O7A 161.28(10)
O3A Na1A Na2A O7A 149.97(8)
O1A Na1A Na2A O7A -20.26(9)
O4A Na1A Na2A O7A -111.44(8)
O2A Na1A Na2A O7A 69.64(8)
C68A Na1A Na2A O7A 150.89(8)
O8A Na1A Na2A O5A -170.30(11)
O3A Na1A Na2A O5A 178.39(10)
O1A Na1A Na2A O5A 8.16(9)
O4A Na1A Na2A O5A -83.02(10)
O2A Na1A Na2A O5A 98.06(9)
C68A Na1A Na2A O5A 179.31(10)
O5A Na1A Na2A O10A -153.46(10)
O8A Na1A Na2A O10A 36.25(9)
O3A Na1A Na2A O10A 24.93(8)
O1A Na1A Na2A O10A -145.30(8)
O4A Na1A Na2A O10A 123.53(8)
O2A Na1A Na2A O10A -55.39(8)
C68A Na1A Na2A O10A 25.86(8)
O5A Na1A Na2A S1A -6.20(8)
O8A Na1A Na2A S1A -176.50(8)
O3A Na1A Na2A S1A 172.19(5)
O1A Na1A Na2A S1A 1.96(6)
O4A Na1A Na2A S1A -89.22(6)
O2A Na1A Na2A S1A 91.86(5)
C68A Na1A Na2A S1A 173.11(6)
O5A Na1A Na2A S2A -173.78(8)
O8A Na1A Na2A S2A 15.93(7)
O3A Na1A Na2A S2A 4.61(6)
O1A Na1A Na2A S2A -165.62(5)
O4A Na1A Na2A S2A 103.21(6)
O2A Na1A Na2A S2A -75.71(5)
C68A Na1A Na2A S2A 5.54(5)
O5A Na1A O1A C1A 173.17(19)
O8A Na1A O1A C1A 169.47(17)
O3A Na1A O1A C1A 2.4(2)
O4A Na1A O1A C1A -77.62(18)
O2A Na1A O1A C1A 67.53(18)
C68A Na1A O1A C1A 137.0(3)
Na2A Na1A O1A C1A 167.59(17)
O5A Na1A O1A C53A 0.63(15)
O8A Na1A O1A C53A -3.1(2)
O3A Na1A O1A C53A -170.14(15)
O4A Na1A O1A C53A 109.84(16)
O2A Na1A O1A C53A -105.00(16)
C68A Na1A O1A C53A -35.6(3)
Na2A Na1A O1A C53A -4.94(16)
O5A Na1A O2A C17A -133.20(19)
O8A Na1A O2A C17A 145.74(19)
O3A Na1A O2A C17A 78.66(19)
O1A Na1A O2A C17A -65.7(2)
O4A Na1A O2A C17A 7.9(3)
C68A Na1A O2A C17A 128.3(2)
Na2A Na1A O2A C17A -173.77(19)
O5A Na1A O2A C45A 55.97(17)
O8A Na1A O2A C45A -25.09(17)
O3A Na1A O2A C45A -92.16(16)
O1A Na1A O2A C45A 123.47(16)
O4A Na1A O2A C45A -162.95(16)
C68A Na1A O2A C45A -42.50(16)
Na2A Na1A O2A C45A 15.41(17)
O5A Na1A O3A C28A -175.66(19)
O8A Na1A O3A C28A 174.7(2)
O1A Na1A O3A C28A -12.5(3)
O4A Na1A O3A C28A 65.4(2)
O2A Na1A O3A C28A -80.62(19)
C68A Na1A O3A C28A -178.7(2)
Na2A Na1A O3A C28A -177.65(18)
O5A Na1A O3A C67A 7.6(2)
O8A Na1A O3A C67A -2.07(15)
O1A Na1A O3A C67A 170.74(15)
O4A Na1A O3A C67A -111.30(16)
O2A Na1A O3A C67A 102.66(16)
C68A Na1A O3A C67A 4.59(14)
Na2A Na1A O3A C67A 5.62(16)
O5A Na1A O4A C39A 142.67(17)
O8A Na1A O4A C39A -133.95(17)
O3A Na1A O4A C39A -65.22(18)
O1A Na1A O4A C39A 76.65(18)
O2A Na1A O4A C39A 2.0(2)
C68A Na1A O4A C39A -112.29(18)
Na2A Na1A O4A C39A -176.21(16)
O5A Na1A O4A C49A -39.0(2)
O8A Na1A O4A C49A 44.4(2)
O3A Na1A O4A C49A 113.1(2)
O1A Na1A O4A C49A -105.0(2)
O2A Na1A O4A C49A -179.6(2)
C68A Na1A O4A C49A 66.1(2)
Na2A Na1A O4A C49A 2.2(2)
O8A Na1A O5A C54A 175.6(2)
O3A Na1A O5A C54A 166.31(17)
O1A Na1A O5A C54A -2.44(18)
O4A Na1A O5A C54A -78.8(2)
O2A Na1A O5A C54A 78.6(2)
C68A Na1A O5A C54A 168.67(19)
Na2A Na1A O5A C54A 169.3(2)
O8A Na1A O5A Na2A 6.32(7)
O3A Na1A O5A Na2A -2.95(18)
O1A Na1A O5A Na2A -171.71(9)
O4A Na1A O5A Na2A 111.95(8)
O2A Na1A O5A Na2A -90.70(8)
C68A Na1A O5A Na2A -0.59(9)
O1W Na2A O5A C54A 92.4(3)
O8A Na2A O5A C54A -173.7(2)
O7A Na2A O5A C54A -15.4(2)
O10A Na2A O5A C54A -124.5(2)
S1A Na2A O5A C54A 5.5(2)
S2A Na2A O5A C54A -158.54(19)
Na1A Na2A O5A C54A -167.4(3)
O1W Na2A O5A Na1A -100.18(13)
O8A Na2A O5A Na1A -6.32(7)
O7A Na2A O5A Na1A 151.99(10)
O10A Na2A O5A Na1A 42.92(15)
S1A Na2A O5A Na1A 172.96(9)
S2A Na2A O5A Na1A 8.88(12)
O6A S1A O7A Na2A 59.17(15)
N1A S1A O7A Na2A -70.82(16)
C55A S1A O7A Na2A 178.19(11)
O1W Na2A O7A S1A -71.90(13)
O8A Na2A O7A S1A 89.69(18)
O5A Na2A O7A S1A 51.12(12)
O10A Na2A O7A S1A -168.69(11)
S2A Na2A O7A S1A -166.62(7)
Na1A Na2A O7A S1A 69.01(13)
O5A Na1A O8A C68A -160.23(18)
O3A Na1A O8A C68A 14.71(16)
O1A Na1A O8A C68A -156.71(17)
O4A Na1A O8A C68A 97.07(17)
O2A Na1A O8A C68A -58.32(18)
Na2A Na1A O8A C68A -153.9(2)
O5A Na1A O8A Na2A -6.30(7)
O3A Na1A O8A Na2A 168.64(8)
O1A Na1A O8A Na2A -2.78(17)
O4A Na1A O8A Na2A -109.00(7)
O2A Na1A O8A Na2A 95.61(7)
C68A Na1A O8A Na2A 153.9(2)
O1W Na2A O8A C68A -81.3(2)
O7A Na2A O8A C68A 115.8(2)
O5A Na2A O8A C68A 153.7(2)
O10A Na2A O8A C68A 2.4(2)
S1A Na2A O8A C68A 152.73(18)
S2A Na2A O8A C68A -14.15(19)
Na1A Na2A O8A C68A 147.5(2)
O1W Na2A O8A Na1A 131.15(6)
O7A Na2A O8A Na1A -31.73(16)
O5A Na2A O8A Na1A 6.15(7)
O10A Na2A O8A Na1A -145.11(9)
S1A Na2A O8A Na1A 5.20(11)
S2A Na2A O8A Na1A -161.68(8)
O9A S2A O10A Na2A -63.10(15)
N3A S2A O10A Na2A 66.53(16)
C69A S2A O10A Na2A 177.43(11)
O1W Na2A O10A S2A 62.22(15)
O8A Na2A O10A S2A -39.27(12)
O7A Na2A O10A S2A 176.36(12)
O5A Na2A O10A S2A -88.70(18)
S1A Na2A O10A S2A 169.74(7)
Na1A Na2A O10A S2A -62.04(14)
O6A S1A N1A C54A -95.3(2)
O7A S1A N1A C54A 36.3(3)
C55A S1A N1A C54A 150.5(2)
Na2A S1A N1A C54A -1.8(2)
O9A S2A N3A C68A 82.5(2)
O10A S2A N3A C68A -49.1(2)
C69A S2A N3A C68A -164.5(2)
Na2A S2A N3A C68A -12.8(2)
C53A O1A C1A C6A 86.3(2)
Na1A O1A C1A C6A -86.7(2)
C53A O1A C1A C2A -94.9(2)
Na1A O1A C1A C2A 92.1(2)
C6A C1A C2A C3A -4.4(3)
O1A C1A C2A C3A 176.82(19)
C6A C1A C2A C44A 171.0(2)
O1A C1A C2A C44A -7.8(3)
C1A C2A C3A C4A 2.3(3)
C44A C2A C3A C4A -173.2(2)
C2A C3A C4A C5A 0.5(4)
C2A C3A C4A C7A 179.0(2)
C3A C4A C5A C6A -1.4(4)
C7A C4A C5A C6A -179.8(2)
O1A C1A C6A C5A -177.65(19)
C2A C1A C6A C5A 3.6(3)
O1A C1A C6A C11A 4.8(3)
C2A C1A C6A C11A -174.0(2)
C4A C5A C6A C1A -0.6(3)
C4A C5A C6A C11A 177.0(2)
C5A C4A C7A C9A 114.1(4)
C3A C4A C7A C9A -64.3(4)
C5A C4A C7A C10A -6.1(4)
C3A C4A C7A C10A 175.5(3)
C5A C4A C7A C8A -127.7(3)
C3A C4A C7A C8A 53.9(4)
C1A C6A C11A C12A 103.8(2)
C5A C6A C11A C12A -73.8(3)
C6A C11A C12A C13A 78.2(3)
C6A C11A C12A C17A -94.6(3)
C17A C12A C13A C14A 4.3(4)
C11A C12A C13A C14A -168.8(2)
C12A C13A C14A C15A 0.1(4)
C12A C13A C14A C18A -178.8(3)
C13A C14A C15A C16A -2.6(4)
C18A C14A C15A C16A 176.2(3)
C14A C15A C16A C17A 0.6(4)
C14A C15A C16A C22A 178.1(3)
C45A O2A C17A C16A 78.1(3)
Na1A O2A C17A C16A -92.7(3)
C45A O2A C17A C12A -103.7(3)
Na1A O2A C17A C12A 85.6(3)
C15A C16A C17A O2A -177.8(2)
C22A C16A C17A O2A 4.7(4)
C15A C16A C17A C12A 3.9(4)
C22A C16A C17A C12A -173.6(2)
C13A C12A C17A O2A 175.5(2)
C11A C12A C17A O2A -11.7(4)
C13A C12A C17A C16A -6.3(4)
C11A C12A C17A C16A 166.6(2)
C15A C14A C18A C19A -107.1(3)
C13A C14A C18A C19A 71.6(3)
C15A C14A C18A C20A 14.6(4)
C13A C14A C18A C20A -166.6(3)
C15A C14A C18A C21A 134.4(3)
C13A C14A C18A C21A -46.9(4)
C15A C16A C22A C23A -82.6(3)
C17A C16A C22A C23A 94.9(3)
C16A C22A C23A C24A 85.2(3)
C16A C22A C23A C28A -94.4(3)
C28A C23A C24A C25A -0.5(4)
C22A C23A C24A C25A 179.9(2)
C23A C24A C25A C26A 3.1(4)
C23A C24A C25A C29A -175.4(3)
C24A C25A C26A C27A -1.4(4)
C29A C25A C26A C27A 177.2(2)
C25A C26A C27A C28A -2.8(4)
C25A C26A C27A C33A 172.1(2)
C26A C27A C28A O3A -173.5(2)
C33A C27A C28A O3A 11.8(3)
C26A C27A C28A C23A 5.4(3)
C33A C27A C28A C23A -169.3(2)
C67A O3A C28A C27A 91.7(2)
Na1A O3A C28A C27A -85.2(2)
C67A O3A C28A C23A -87.2(2)
Na1A O3A C28A C23A 95.9(2)
C24A C23A C28A C27A -3.9(3)
C22A C23A C28A C27A 175.7(2)
C24A C23A C28A O3A 175.0(2)
C22A C23A C28A O3A -5.4(3)
C24A C25A C29A C31A 106.7(4)
C26A C25A C29A C31A -71.7(4)
C24A C25A C29A C30A -12.8(5)
C26A C25A C29A C30A 168.7(3)
C24A C25A C29A C32A -133.6(4)
C26A C25A C29A C32A 47.9(4)
C28A C27A C33A C34A 94.2(3)
C26A C27A C33A C34A -80.4(3)
C27A C33A C34A C39A -101.3(3)
C27A C33A C34A C35A 74.0(3)
C39A C34A C35A C36A 2.2(4)
C33A C34A C35A C36A -173.3(2)
C34A C35A C36A C37A 1.9(4)
C34A C35A C36A C40A 179.7(3)
C35A C36A C37A C38A -2.9(4)
C40A C36A C37A C38A 179.3(3)
C36A C37A C38A C39A -0.4(4)
C36A C37A C38A C44A 175.8(2)
C35A C34A C39A O4A 174.0(2)
C33A C34A C39A O4A -10.6(4)
C35A C34A C39A C38A -5.6(4)
C33A C34A C39A C38A 169.7(2)
C49A O4A C39A C34A -91.3(3)
Na1A O4A C39A C34A 87.3(3)
C49A O4A C39A C38A 88.3(3)
Na1A O4A C39A C38A -93.0(2)
C37A C38A C39A C34A 4.8(4)
C44A C38A C39A C34A -171.3(2)
C37A C38A C39A O4A -174.9(2)
C44A C38A C39A O4A 9.1(3)
C37A C36A C40A C41A 64.1(4)
C35A C36A C40A C41A -113.6(3)
C37A C36A C40A C42A -175.8(3)
C35A C36A C40A C42A 6.4(4)
C37A C36A C40A C43A -54.4(4)
C35A C36A C40A C43A 127.9(3)
C3A C2A C44A C38A 79.7(3)
C1A C2A C44A C38A -95.6(2)
C37A C38A C44A C2A -78.6(3)
C39A C38A C44A C2A 97.3(3)
C17A O2A C45A C46A 100.6(3)
Na1A O2A C45A C46A -86.8(3)
O2A C45A C46A C47A -179.0(3)
C45A C46A C47A C48A -174.6(4)
C39A O4A C49A C50A -163.0(3)
Na1A O4A C49A C50A 18.4(4)
O4A C49A C50A C51A 174.3(3)
C49A C50A C51A C52A 178.4(4)
C1A O1A C53A C54A -173.02(18)
Na1A O1A C53A C54A 0.7(2)
Na1A O5A C54A N1A -175.4(2)
Na2A O5A C54A N1A -10.1(4)
Na1A O5A C54A C53A 3.8(3)
Na2A O5A C54A C53A 169.13(16)
S1A N1A C54A O5A 6.9(4)
S1A N1A C54A C53A -172.35(17)
O1A C53A C54A O5A -2.8(3)
O1A C53A C54A N1A 176.5(2)
O6A S1A C55A C56A 10.1(2)
O7A S1A C55A C56A -113.5(2)
N1A S1A C55A C56A 127.3(2)
Na2A S1A C55A C56A -111.4(2)
O6A S1A C55A C64A -173.9(2)
O7A S1A C55A C64A 62.5(2)
N1A S1A C55A C64A -56.7(2)
Na2A S1A C55A C64A 64.6(3)
C64A C55A C56A C57A -2.5(4)
S1A C55A C56A C57A 173.5(2)
C55A C56A C57A C58A 2.6(4)
C56A C57A C58A C59A 1.7(4)
C57A C58A C59A C64A -5.9(4)
C57A C58A C59A C60A 178.3(2)
C66A N2A C60A C61A -17.4(4)
C65A N2A C60A C61A 118.5(3)
C66A N2A C60A C59A 158.3(3)
C65A N2A C60A C59A -65.9(4)
C58A C59A C60A C61A 172.4(3)
C64A C59A C60A C61A -3.4(4)
C58A C59A C60A N2A -3.4(4)
C64A C59A C60A N2A -179.2(2)
N2A C60A C61A C62A 177.1(3)
C59A C60A C61A C62A 1.5(4)
C60A C61A C62A C63A 0.7(5)
C61A C62A C63A C64A -0.9(4)
C62A C63A C64A C55A -179.5(2)
C62A C63A C64A C59A -1.1(4)
C56A C55A C64A C63A 176.7(2)
S1A C55A C64A C63A 0.9(3)
C56A C55A C64A C59A -1.6(3)
S1A C55A C64A C59A -177.43(17)
C58A C59A C64A C63A -172.7(2)
C60A C59A C64A C63A 3.2(3)
C58A C59A C64A C55A 5.7(3)
C60A C59A C64A C55A -178.3(2)
C28A O3A C67A C68A 174.81(19)
Na1A O3A C67A C68A -7.8(2)
Na1A O8A C68A N3A 155.8(2)
Na2A O8A C68A N3A 12.6(4)
Na1A O8A C68A C67A -25.2(3)
Na2A O8A C68A C67A -168.43(16)
Na2A O8A C68A Na1A -143.2(3)
S2A N3A C68A O8A 6.5(4)
S2A N3A C68A C67A -172.55(17)
S2A N3A C68A Na1A 61.7(6)
O3A C67A C68A O8A 21.7(3)
O3A C67A C68A N3A -159.1(2)
O3A C67A C68A Na1A 5.19(16)
O5A Na1A C68A O8A 19.65(18)
O3A Na1A C68A O8A -161.9(2)
O1A Na1A C68A O8A 53.5(3)
O4A Na1A C68A O8A -89.84(18)
O2A Na1A C68A O8A 122.81(18)
Na2A Na1A C68A O8A 19.21(15)
O5A Na1A C68A N3A -52.7(5)
O8A Na1A C68A N3A -72.3(5)
O3A Na1A C68A N3A 125.7(5)
O1A Na1A C68A N3A -18.8(7)
O4A Na1A C68A N3A -162.2(5)
O2A Na1A C68A N3A 50.5(5)
Na2A Na1A C68A N3A -53.1(5)
O5A Na1A C68A C67A 177.67(13)
O8A Na1A C68A C67A 158.0(2)
O3A Na1A C68A C67A -3.91(12)
O1A Na1A C68A C67A -148.4(2)
O4A Na1A C68A C67A 68.18(14)
O2A Na1A C68A C67A -79.18(13)
Na2A Na1A C68A C67A 177.23(14)
O9A S2A C69A C70A 4.1(2)
O10A S2A C69A C70A 128.36(19)
N3A S2A C69A C70A -111.9(2)
Na2A S2A C69A C70A 131.48(17)
O9A S2A C69A C78A -175.67(19)
O10A S2A C69A C78A -51.4(2)
N3A S2A C69A C78A 68.4(2)
Na2A S2A C69A C78A -48.2(3)
C78A C69A C70A C71A -0.1(4)
S2A C69A C70A C71A -179.85(18)
C69A C70A C71A C72A 1.2(4)
C70A C71A C72A C73A -0.4(4)
C71A C72A C73A C78A -1.5(4)
C71A C72A C73A C74A 179.7(3)
C80A N4A C74A C75A -16.6(6)
C79A N4A C74A C75A 105.3(5)
C80A N4A C74A C73A 160.7(4)
C79A N4A C74A C73A -77.4(5)
C72A C73A C74A C75A 174.1(3)
C78A C73A C74A C75A -4.6(5)
C72A C73A C74A N4A -3.2(5)
C78A C73A C74A N4A 178.0(3)
N4A C74A C75A C76A -179.4(4)
C73A C74A C75A C76A 3.4(6)
C74A C75A C76A C77A -0.8(6)
C75A C76A C77A C78A -0.7(5)
C72A C73A C78A C69A 2.5(4)
C74A C73A C78A C69A -178.7(3)
C72A C73A C78A C77A -175.6(3)
C74A C73A C78A C77A 3.2(4)
C70A C69A C78A C73A -1.8(4)
S2A C69A C78A C73A 177.95(19)
C70A C69A C78A C77A 176.3(3)
S2A C69A C78A C77A -4.0(4)
C76A C77A C78A C73A -0.7(4)
C76A C77A C78A C69A -178.7(3)
O10B S2B Na1B O6B -50.1(2)
O9B S2B Na1B O6B 83.36(18)
N3B S2B Na1B O6B -164.75(17)
C69B S2B Na1B O6B -26.8(3)
O10B S2B Na1B O8B 114.26(17)
O9B S2B Na1B O8B -112.26(14)
N3B S2B Na1B O8B -0.37(14)
C69B S2B Na1B O8B 137.6(3)
O10B S2B Na1B O5B 92.38(17)
O9B S2B Na1B O5B -134.14(15)
N3B S2B Na1B O5B -22.25(16)
C69B S2B Na1B O5B 115.7(3)
O10B S2B Na1B O2W -136.36(15)
O9B S2B Na1B O2W -2.88(13)
N3B S2B Na1B O2W 109.01(13)
C69B S2B Na1B O2W -113.1(3)
O9B S2B Na1B O10B 133.5(2)
N3B S2B Na1B O10B -114.6(2)
C69B S2B Na1B O10B 23.3(3)
O10B S2B Na1B Na2B 109.18(15)
O9B S2B Na1B Na2B -117.34(12)
N3B S2B Na1B Na2B -5.44(13)
C69B S2B Na1B Na2B 132.5(3)
O6B Na1B Na2B O8B 173.55(14)
O5B Na1B Na2B O8B 168.66(14)
O2W Na1B Na2B O8B -81.15(11)
O10B Na1B Na2B O8B 32.84(14)
S2B Na1B Na2B O8B 7.13(11)
O6B Na1B Na2B O5B 4.89(13)
O8B Na1B Na2B O5B -168.66(14)
O2W Na1B Na2B O5B 110.19(10)
O10B Na1B Na2B O5B -135.82(13)
S2B Na1B Na2B O5B -161.53(10)
O6B Na1B Na2B O3B 170.82(10)
O8B Na1B Na2B O3B -2.73(11)
O5B Na1B Na2B O3B 165.93(12)
O2W Na1B Na2B O3B -83.88(6)
O10B Na1B Na2B O3B 30.12(10)
S2B Na1B Na2B O3B 4.41(6)
O6B Na1B Na2B O1B -13.83(11)
O8B Na1B Na2B O1B 172.62(12)
O5B Na1B Na2B O1B -18.72(11)
O2W Na1B Na2B O1B 91.47(6)
O10B Na1B Na2B O1B -154.53(10)
S2B Na1B Na2B O1B 179.76(6)
O6B Na1B Na2B O4B 77.37(10)
O8B Na1B Na2B O4B -96.18(12)
O5B Na1B Na2B O4B 72.48(11)
O2W Na1B Na2B O4B -177.34(5)
O10B Na1B Na2B O4B -63.34(10)
S2B Na1B Na2B O4B -89.05(6)
O6B Na1B Na2B O2B -101.47(10)
O8B Na1B Na2B O2B 84.98(12)
O5B Na1B Na2B O2B -106.36(11)
O2W Na1B Na2B O2B 3.83(6)
O10B Na1B Na2B O2B 117.82(10)
S2B Na1B Na2B O2B 92.11(6)
O8B Na2B O1B C1B -165.0(2)
O5B Na2B O1B C1B 174.0(2)
O3B Na2B O1B C1B -0.9(3)
O4B Na2B O1B C1B 75.31(19)
O2B Na2B O1B C1B -74.3(2)
Na1B Na2B O1B C1B -173.26(18)
O8B Na2B O1B C53B 17.9(3)
O5B Na2B O1B C53B -3.12(18)
O3B Na2B O1B C53B -177.93(18)
O4B Na2B O1B C53B -101.76(18)
O2B Na2B O1B C53B 108.63(18)
Na1B Na2B O1B C53B 9.67(19)
O8B Na2B O2B C17B -141.56(18)
O5B Na2B O2B C17B 139.04(18)
O3B Na2B O2B C17B -73.38(19)
O1B Na2B O2B C17B 72.35(18)
O4B Na2B O2B C17B 1.9(3)
Na1B Na2B O2B C17B 179.92(18)
O8B Na2B O2B C45B 39.9(3)
O5B Na2B O2B C45B -39.5(3)
O3B Na2B O2B C45B 108.1(3)
O1B Na2B O2B C45B -106.1(3)
O4B Na2B O2B C45B -176.6(3)
Na1B Na2B O2B C45B 1.4(3)
O8B Na2B O3B C28B 173.4(2)
O5B Na2B O3B C28B -168.52(19)
O1B Na2B O3B C28B 2.8(3)
O4B Na2B O3B C28B -72.63(19)
O2B Na2B O3B C28B 76.19(19)
Na1B Na2B O3B C28B 175.24(17)
O8B Na2B O3B C67B -6.52(17)
O5B Na2B O3B C67B 11.5(3)
O1B Na2B O3B C67B -177.13(17)
O4B Na2B O3B C67B 107.43(17)
O2B Na2B O3B C67B -103.75(17)
Na1B Na2B O3B C67B -4.69(18)
O8B Na2B O4B C39B 137.27(17)
O5B Na2B O4B C39B -142.81(17)
O3B Na2B O4B C39B 71.46(17)
O1B Na2B O4B C39B -73.85(17)
O2B Na2B O4B C39B -3.3(2)
Na1B Na2B O4B C39B 178.79(16)
O8B Na2B O4B C49B -58.28(17)
O5B Na2B O4B C49B 21.64(16)
O3B Na2B O4B C49B -124.09(16)
O1B Na2B O4B C49B 90.59(15)
O2B Na2B O4B C49B 161.10(16)
Na1B Na2B O4B C49B -16.76(16)
O8B Na2B O5B C54B -165.4(3)
O3B Na2B O5B C54B 177.5(2)
O1B Na2B O5B C54B 2.9(2)
O4B Na2B O5B C54B 84.5(2)
O2B Na2B O5B C54B -74.0(2)
Na1B Na2B O5B C54B -158.2(3)
O8B Na2B O5B Na1B -7.18(9)
O3B Na2B O5B Na1B -24.3(2)
O1B Na2B O5B Na1B 161.05(10)
O4B Na2B O5B Na1B -117.32(8)
O2B Na2B O5B Na1B 84.14(9)
O6B Na1B O5B C54B -21.3(3)
O8B Na1B O5B C54B 161.4(3)
O2W Na1B O5B C54B 62.5(3)
O10B Na1B O5B C54B -143.3(3)
S2B Na1B O5B C54B -179.1(2)
Na2B Na1B O5B C54B 154.1(3)
O6B Na1B O5B Na2B -175.43(12)
O8B Na1B O5B Na2B 7.23(9)
O2W Na1B O5B Na2B -91.66(8)
O10B Na1B O5B Na2B 62.57(14)
S2B Na1B O5B Na2B 26.81(14)
O7B S1B O6B Na1B 165.1(2)
N1B S1B O6B Na1B 40.9(3)
C55B S1B O6B Na1B -72.7(2)
O8B Na1B O6B S1B -8.6(4)
O5B Na1B O6B S1B -14.3(2)
O2W Na1B O6B S1B -136.5(2)
O10B Na1B O6B S1B 116.1(2)
S2B Na1B O6B S1B 139.88(16)
Na2B Na1B O6B S1B -17.5(3)
O6B Na1B O8B C68B 155.6(3)
O5B Na1B O8B C68B 161.3(3)
O2W Na1B O8B C68B -78.8(3)
O10B Na1B O8B C68B 21.2(3)
S2B Na1B O8B C68B -3.4(3)
Na2B Na1B O8B C68B 168.6(4)
O6B Na1B O8B Na2B -13.0(3)
O5B Na1B O8B Na2B -7.32(9)
O2W Na1B O8B Na2B 112.60(9)
O10B Na1B O8B Na2B -147.39(13)
S2B Na1B O8B Na2B -171.98(12)
O5B Na2B O8B C68B -163.0(3)
O3B Na2B O8B C68B 6.7(2)
O1B Na2B O8B C68B 176.8(2)
O4B Na2B O8B C68B -70.9(3)
O2B Na2B O8B C68B 89.2(2)
Na1B Na2B O8B C68B -170.5(3)
O5B Na2B O8B Na1B 7.47(10)
O3B Na2B O8B Na1B 177.21(12)
O1B Na2B O8B Na1B -12.7(2)
O4B Na2B O8B Na1B 99.64(9)
O2B Na2B O8B Na1B -100.25(9)
O9B S2B O10B Na1B -51.25(17)
N3B S2B O10B Na1B 79.23(17)
C69B S2B O10B Na1B -170.60(12)
O6B Na1B O10B S2B 146.46(12)
O8B Na1B O10B S2B -56.26(13)
O5B Na1B O10B S2B -112.80(17)
O2W Na1B O10B S2B 44.87(15)
Na2B Na1B O10B S2B -76.87(15)
O7B S1B N1B C54B -168.6(3)
O6B S1B N1B C54B -39.9(3)
C55B S1B N1B C54B 75.9(3)
O10B S2B N3B C68B -46.2(3)
O9B S2B N3B C68B 84.8(3)
C69B S2B N3B C68B -161.2(3)
Na1B S2B N3B C68B 3.3(3)
C53B O1B C1B C2B 88.6(2)
Na2B O1B C1B C2B -88.6(2)
C53B O1B C1B C6B -92.8(3)
Na2B O1B C1B C6B 90.0(2)
C6B C1B C2B C3B 3.4(3)
O1B C1B C2B C3B -178.09(18)
C6B C1B C2B C44B -174.0(2)
O1B C1B C2B C44B 4.6(3)
C1B C2B C3B C4B -0.5(3)
C44B C2B C3B C4B 176.9(2)
C2B C3B C4B C5B -1.6(3)
C2B C3B C4B C7B 177.1(2)
C3B C4B C5B C6B 0.9(3)
C7B C4B C5B C6B -177.8(2)
C2B C1B C6B C5B -4.0(3)
O1B C1B C6B C5B 177.46(18)
C2B C1B C6B C11B 171.3(2)
O1B C1B C6B C11B -7.3(3)
C4B C5B C6B C1B 1.8(3)
C4B C5B C6B C11B -173.5(2)
C5B C4B C7B C9B -168.8(3)
C3B C4B C7B C9B 12.6(4)
C5B C4B C7B C10B 72.8(3)
C3B C4B C7B C10B -105.8(3)
C5B C4B C7B C8B -46.8(3)
C3B C4B C7B C8B 134.6(3)
C1B C6B C11B C12B -96.5(3)
C5B C6B C11B C12B 78.7(3)
C6B C11B C12B C17B 96.9(3)
C6B C11B C12B C13B -78.8(3)
C17B C12B C13B C14B -1.5(4)
C11B C12B C13B C14B 174.3(2)
C12B C13B C14B C15B -2.9(4)
C12B C13B C14B C18B 178.0(2)
C13B C14B C15B C16B 2.8(4)
C18B C14B C15B C16B -178.0(2)
C14B C15B C16B C17B 1.7(4)
C14B C15B C16B C22B -175.1(2)
C45B O2B C17B C12B 88.2(4)
Na2B O2B C17B C12B -90.4(3)
C45B O2B C17B C16B -92.1(3)
Na2B O2B C17B C16B 89.2(3)
C13B C12B C17B O2B -174.2(2)
C11B C12B C17B O2B 10.1(4)
C13B C12B C17B C16B 6.2(4)
C11B C12B C17B C16B -169.5(2)
C15B C16B C17B O2B 174.1(2)
C22B C16B C17B O2B -9.3(4)
C15B C16B C17B C12B -6.3(4)
C22B C16B C17B C12B 170.3(2)
C13B C14B C18B C20B 117.4(3)
C15B C14B C18B C20B -61.7(4)
C13B C14B C18B C21B -4.2(4)
C15B C14B C18B C21B 176.6(3)
C13B C14B C18B C19B -123.1(3)
C15B C14B C18B C19B 57.8(3)
C15B C16B C22B C23B 79.4(3)
C17B C16B C22B C23B -97.2(3)
C16B C22B C23B C28B 97.0(3)
C16B C22B C23B C24B -79.3(3)
C28B C23B C24B C25B -1.3(3)
C22B C23B C24B C25B 175.0(2)
C23B C24B C25B C26B -2.0(3)
C23B C24B C25B C29B 178.3(2)
C24B C25B C26B C27B 2.2(3)
C29B C25B C26B C27B -178.1(2)
C25B C26B C27B C28B 0.8(3)
C25B C26B C27B C33B -176.8(2)
C24B C23B C28B O3B -175.95(19)
C22B C23B C28B O3B 7.7(3)
C24B C23B C28B C27B 4.6(3)
C22B C23B C28B C27B -171.7(2)
C67B O3B C28B C23B 88.3(3)
Na2B O3B C28B C23B -91.7(2)
C67B O3B C28B C27B -92.3(2)
Na2B O3B C28B C27B 87.8(2)
C26B C27B C28B C23B -4.4(3)
C33B C27B C28B C23B 173.2(2)
C26B C27B C28B O3B 176.22(19)
C33B C27B C28B O3B -6.2(3)
C24B C25B C29B C32B 112.9(3)
C26B C25B C29B C32B -66.8(3)
C24B C25B C29B C31B -6.9(4)
C26B C25B C29B C31B 173.4(2)
C24B C25B C29B C30B -124.3(3)
C26B C25B C29B C30B 56.1(3)
C28B C27B C33B C34B -99.4(2)
C26B C27B C33B C34B 78.1(3)
C27B C33B C34B C35B -78.1(3)
C27B C33B C34B C39B 97.2(3)
C39B C34B C35B C36B -1.6(4)
C33B C34B C35B C36B 174.0(2)
C34B C35B C36B C37B -2.6(4)
C34B C35B C36B C40B 175.9(2)
C35B C36B C37B C38B 2.1(4)
C40B C36B C37B C38B -176.4(2)
C36B C37B C38B C39B 2.6(4)
C36B C37B C38B C44B -173.5(2)
C49B O4B C39B C34B 106.8(2)
Na2B O4B C39B C34B -88.2(2)
C49B O4B C39B C38B -74.6(3)
Na2B O4B C39B C38B 90.3(2)
C35B C34B C39B O4B -175.1(2)
C33B C34B C39B O4B 9.5(3)
C35B C34B C39B C38B 6.4(4)
C33B C34B C39B C38B -169.0(2)
C37B C38B C39B O4B 174.6(2)
C44B C38B C39B O4B -9.4(3)
C37B C38B C39B C34B -6.9(3)
C44B C38B C39B C34B 169.1(2)
C37B C36B C40B C43B -128.4(3)
C35B C36B C40B C43B 53.2(4)
C37B C36B C40B C41B -7.4(4)
C35B C36B C40B C41B 174.2(3)
C37B C36B C40B C42B 111.3(3)
C35B C36B C40B C42B -67.1(3)
C1B C2B C44B C38B 98.4(2)
C3B C2B C44B C38B -78.9(3)
C37B C38B C44B C2B 80.0(3)
C39B C38B C44B C2B -96.0(3)
C17B O2B C45B C46B -174.0(5)
Na2B O2B C45B C46B 4.7(7)
O2B C45B C46B C47B 177.6(5)
C45B C46B C47B C48B 14.3(11)
C39B O4B C49B C50B -78.6(3)
Na2B O4B C49B C50B 114.8(2)
O4B C49B C50B C51B -77.2(3)
C49B C50B C51B C52B -173.4(4)
C1B O1B C53B C54B -174.4(2)
Na2B O1B C53B C54B 3.1(3)
Na2B O5B C54B N1B 176.0(3)
Na1B O5B C54B N1B 26.1(5)
Na2B O5B C54B C53B -2.2(4)
Na1B O5B C54B C53B -152.1(2)
S1B N1B C54B O5B 8.4(5)
S1B N1B C54B C53B -173.3(2)
O1B C53B C54B O5B -0.7(4)
O1B C53B C54B N1B -179.2(2)
O7B S1B C55B C56B 140.4(3)
O6B S1B C55B C56B 14.9(3)
N1B S1B C55B C56B -106.3(3)
O7B S1B C55B C64B -44.2(3)
O6B S1B C55B C64B -169.8(2)
N1B S1B C55B C64B 69.0(3)
C64B C55B C56B C57B -5.1(6)
S1B C55B C56B C57B 170.2(3)
C55B C56B C57B C58B 2.5(7)
C56B C57B C58B C59B 3.8(7)
C57B C58B C59B C60B 175.1(4)
C57B C58B C59B C64B -7.8(6)
C58B C59B C60B C61B 175.4(4)
C64B C59B C60B C61B -1.7(5)
C58B C59B C60B N2B -1.4(6)
C64B C59B C60B N2B -178.5(3)
C65B N2B C60B C61B 110.1(6)
C66B N2B C60B C61B -19.5(6)
C65B N2B C60B C59B -73.1(6)
C66B N2B C60B C59B 157.2(4)
C59B C60B C61B C62B -1.1(6)
N2B C60B C61B C62B 175.7(4)
C60B C61B C62B C63B 2.8(6)
C61B C62B C63B C64B -1.5(5)
C62B C63B C64B C55B 179.4(3)
C62B C63B C64B C59B -1.3(5)
C56B C55B C64B C63B -179.6(3)
S1B C55B C64B C63B 5.3(4)
C56B C55B C64B C59B 1.2(5)
S1B C55B C64B C59B -173.9(2)
C60B C59B C64B C63B 2.9(5)
C58B C59B C64B C63B -174.2(3)
C60B C59B C64B C55B -177.8(3)
C58B C59B C64B C55B 5.1(5)
C28B O3B C67B C68B -174.0(2)
Na2B O3B C67B C68B 5.9(3)
Na1B O8B C68B N3B 7.7(5)
Na2B O8B C68B N3B 174.6(3)
Na1B O8B C68B C67B -173.0(2)
Na2B O8B C68B C67B -6.1(4)
S2B N3B C68B O8B -7.0(5)
S2B N3B C68B C67B 173.6(2)
O3B C67B C68B O8B 0.0(4)
O3B C67B C68B N3B 179.4(2)
O10B S2B C69B C70B 114.4(3)
O9B S2B C69B C70B -8.9(3)
N3B S2B C69B C70B -126.8(3)
Na1B S2B C69B C70B 95.8(4)
O10B S2B C69B C78B -67.6(3)
O9B S2B C69B C78B 169.1(3)
N3B S2B C69B C78B 51.2(3)
Na1B S2B C69B C78B -86.3(3)
C78B C69B C70B C71B -1.3(6)
S2B C69B C70B C71B 176.7(3)
C69B C70B C71B C72B 0.0(6)
C70B C71B C72B C73B 0.2(6)
C71B C72B C73B C74B -176.8(3)
C71B C72B C73B C78B 0.9(5)
C72B C73B C74B C75B 176.5(3)
C78B C73B C74B C75B -1.2(5)
C72B C73B C74B N4B -1.1(5)
C78B C73B C74B N4B -178.7(3)
C80B N4B C74B C75B -35.1(5)
C79B N4B C74B C75B 94.4(4)
C80B N4B C74B C73B 142.4(3)
C79B N4B C74B C73B -88.1(4)
C73B C74B C75B C76B 3.1(6)
N4B C74B C75B C76B -179.4(4)
C74B C75B C76B C77B -1.5(6)
C75B C76B C77B C78B -2.1(6)
C76B C77B C78B C69B -173.9(4)
C76B C77B C78B C73B 3.9(5)
C70B C69B C78B C77B -179.9(4)
S2B C69B C78B C77B 2.3(5)
C70B C69B C78B C73B 2.3(5)
S2B C69B C78B C73B -175.6(2)
C72B C73B C78B C77B 180.0(3)
C74B C73B C78B C77B -2.3(5)
C72B C73B C78B C69B -2.0(4)
C74B C73B C78B C69B 175.7(3)

loop_
_platon_squeeze_void_nr
_platon_squeeze_void_average_x
_platon_squeeze_void_average_y
_platon_squeeze_void_average_z
_platon_squeeze_void_volume
_platon_squeeze_void_count_electrons
_platon_squeeze_void_content
1 0.500 0.000 1.000 867 80 ' '
2 0.236 0.150 0.366 8 1 ' '
3 0.764 0.850 0.634 8 1 ' '
